data_7101643
loop_
_publ_author_name
'Sato, Hiromichi'
'Fujihara, Tetsuaki'
'Obora, Yasushi'
'Tokunaga, Makoto'
'Kiyosu, Junya'
'Tsuji, Yasushi'

_publ_section_title
;
 Rhodium(I) complexes with N-heterocyclic carbenes bearing a
 2,3,4,5-tetraphenylphenyl and its higher dendritic frameworks.
;
_journal_issue 3
_journal_name_full 'Chemical communications (Cambridge, England)'
_journal_page_first 269
_journal_page_last 271
_journal_paper_doi 10.1039/b612385f
_journal_year 2007
_chemical_formula_moiety 'C88 H76 Cl N2 Rh '
_chemical_formula_sum 'C88 H76 Cl N2 Rh'
_chemical_formula_weight 1299.00
_space_group_IT_number 2
_symmetry_cell_setting triclinic
_symmetry_Int_Tables_number 2
_symmetry_space_group_name_Hall '-P 1'
_symmetry_space_group_name_H-M 'P -1'
_cell_angle_alpha 79.38(7)
_cell_angle_beta 71.05(9)
_cell_angle_gamma 81.10(10)
_cell_formula_units_Z 4
_cell_length_a 14.85(2)
_cell_length_b 20.51(2)
_cell_length_c 25.04(2)
_cell_measurement_reflns_used 358
_cell_measurement_temperature 113.1
_cell_measurement_theta_max 27.5
_cell_measurement_theta_min 3.0
_cell_volume 7054(13)
_computing_cell_refinement CrystalClear
_computing_data_collection CrystalClear
_computing_data_reduction CrystalStructure
_computing_publication_material 'CrystalStructure 3.6.0'
_computing_structure_refinement CRYSTALS
_computing_structure_solution SIR92
_diffrn_detector_area_resol_mean 14.63
_diffrn_measured_fraction_theta_full 0.9847
_diffrn_measured_fraction_theta_max 0.9847
_diffrn_measurement_device_type 'Rigaku Saturn'
_diffrn_measurement_method \w
_diffrn_radiation_type 'Mo K\a'
_diffrn_radiation_wavelength 0.7107
_diffrn_reflns_av_R_equivalents 0.050
_diffrn_reflns_limit_h_max 19
_diffrn_reflns_limit_h_min -19
_diffrn_reflns_limit_k_max 24
_diffrn_reflns_limit_k_min -26
_diffrn_reflns_limit_l_max 32
_diffrn_reflns_limit_l_min -32
_diffrn_reflns_number 77866
_diffrn_reflns_theta_full 27.48
_diffrn_reflns_theta_max 27.48
_exptl_absorpt_coefficient_mu 0.330
_exptl_absorpt_correction_T_max 0.936
_exptl_absorpt_correction_T_min 0.856
_exptl_absorpt_correction_type multi-scan
_exptl_absorpt_process_details 'Jacobson, R. (1998) Private communication'
_exptl_crystal_colour pale-yellow
_exptl_crystal_density_diffrn 1.280
_exptl_crystal_density_method 'not measured'
_exptl_crystal_description fiber
_exptl_crystal_F_000 2840.00
_exptl_crystal_size_max 0.25
_exptl_crystal_size_mid 0.05
_exptl_crystal_size_min 0.05
_refine_diff_density_max 1.85
_refine_diff_density_min -0.61
_refine_ls_extinction_method none
_refine_ls_goodness_of_fit_ref 1.005
_refine_ls_hydrogen_treatment noref
_refine_ls_number_parameters 1751
_refine_ls_number_reflns 16076
_refine_ls_R_factor_gt 0.0560
_refine_ls_shift/su_max 0.0000
_refine_ls_structure_factor_coef Fsqd
_refine_ls_weighting_details 'w = 1/[0.0036Fo^2^ + 1.0000\s(Fo^2^)]/(4Fo^2^)'
_refine_ls_weighting_scheme calc
_refine_ls_wR_factor_ref 0.1640
_reflns_number_gt 16076
_reflns_number_total 31888
_reflns_threshold_expression F^2^>2.0\s(F^2^)
_cod_data_source_file b612385f.txt
_cod_data_source_block 5a*C5H12
_cod_original_formula_sum 'C88 H76 Cl N2 Rh '
_cod_database_code 7101643

loop_
_symmetry_equiv_pos_site_id
_symmetry_equiv_pos_as_xyz
1 +X,+Y,+Z
2 -X,-Y,-Z

loop_
_atom_site_label
_atom_site_type_symbol
_atom_site_fract_x
_atom_site_fract_y
_atom_site_fract_z
_atom_site_U_iso_or_equiv
_atom_site_adp_type
_atom_site_occupancy
_atom_site_symmetry_multiplicity
_atom_site_calc_flag
_atom_site_refinement_flags
Rh(1) Rh 0.83368(3) 0.03881(2) 1.15447(2) 0.02150(12) Uani 1.00 1 d .
Rh(2) Rh 0.53073(3) 0.19515(2) 1.00772(2) 0.02567(13) Uani 1.00 1 d .
Cl(1) Cl 0.78647(9) -0.04017(6) 1.11143(5) 0.0232(3) Uani 1.00 1 d .
Cl(2) Cl 0.65867(10) 0.12469(7) 0.95223(6) 0.0290(4) Uani 1.00 1 d .
N(1) N 1.0256(3) 0.0474(2) 1.0566(2) 0.0271(13) Uani 1.00 1 d .
N(2) N 1.0366(3) -0.0262(2) 1.1288(2) 0.0239(12) Uani 1.00 1 d .
N(3) N 0.3924(3) 0.1530(2) 0.9577(2) 0.0191(11) Uani 1.00 1 d .
N(4) N 0.4038(3) 0.0797(2) 1.0296(2) 0.0208(12) Uani 1.00 1 d .
C(1) C 0.9714(4) 0.0190(3) 1.1093(2) 0.023(2) Uani 1.00 1 d .
C(2) C 1.1226(4) 0.0185(3) 1.0442(2) 0.031(2) Uani 1.00 1 d .
C(3) C 1.1300(4) -0.0273(3) 1.0892(2) 0.031(2) Uani 1.00 1 d .
C(4) C 0.9923(4) 0.1007(3) 1.0187(2) 0.026(2) Uani 1.00 1 d .
C(5) C 1.0571(4) 0.1470(3) 0.9860(2) 0.026(2) Uani 1.00 1 d .
C(6) C 1.0293(4) 0.1954(3) 0.9482(2) 0.029(2) Uani 1.00 1 d .
C(7) C 0.9381(4) 0.2005(3) 0.9412(2) 0.026(2) Uani 1.00 1 d .
C(8) C 0.8758(4) 0.1537(3) 0.9741(2) 0.029(2) Uani 1.00 1 d .
C(9) C 0.9022(4) 0.1043(3) 1.0128(2) 0.030(2) Uani 1.00 1 d .
C(10) C 1.0138(4) -0.0675(3) 1.1837(2) 0.022(1) Uani 1.00 1 d .
C(11) C 1.0716(4) -0.0700(3) 1.2179(2) 0.025(2) Uani 1.00 1 d .
C(12) C 1.0508(4) -0.1104(3) 1.2701(2) 0.022(1) Uani 1.00 1 d .
C(13) C 0.9723(4) -0.1478(3) 1.2889(2) 0.022(1) Uani 1.00 1 d .
C(14) C 0.9166(4) -0.1437(3) 1.2534(2) 0.022(1) Uani 1.00 1 d .
C(15) C 0.9361(4) -0.1045(3) 1.2008(2) 0.024(2) Uani 1.00 1 d .
C(16) C 0.9051(4) 0.2563(3) 0.9015(2) 0.027(2) Uani 1.00 1 d .
C(17) C 0.9003(4) 0.3240(3) 0.9080(2) 0.031(2) Uani 1.00 1 d .
C(18) C 0.8658(4) 0.3742(3) 0.8717(3) 0.031(2) Uani 1.00 1 d .
C(19) C 0.8317(4) 0.3594(3) 0.8291(2) 0.028(2) Uani 1.00 1 d .
C(20) C 0.8365(4) 0.2917(3) 0.8222(2) 0.025(2) Uani 1.00 1 d .
C(21) C 0.8738(4) 0.2419(3) 0.8584(2) 0.028(2) Uani 1.00 1 d .
C(22) C 0.9517(4) -0.1950(3) 1.3438(2) 0.023(1) Uani 1.00 1 d .
C(23) C 0.9533(4) -0.1770(3) 1.3953(2) 0.021(1) Uani 1.00 1 d .
C(24) C 0.9374(4) -0.2256(3) 1.4442(2) 0.022(1) Uani 1.00 1 d .
C(25) C 0.9174(4) -0.2903(3) 1.4435(2) 0.024(2) Uani 1.00 1 d .
C(26) C 0.9116(4) -0.3060(3) 1.3921(2) 0.023(1) Uani 1.00 1 d .
C(27) C 0.9295(4) -0.2586(3) 1.3438(2) 0.024(2) Uani 1.00 1 d .
C(28) C 0.9217(5) 0.3393(3) 0.9590(3) 0.037(2) Uani 1.00 1 d .
C(29) C 0.8534(5) 0.3283(3) 1.0125(3) 0.038(2) Uani 1.00 1 d .
C(30) C 0.8718(6) 0.3369(3) 1.0615(3) 0.050(2) Uani 1.00 1 d .
C(31) C 0.9589(7) 0.3558(3) 1.0574(3) 0.057(3) Uani 1.00 1 d .
C(32) C 1.0298(7) 0.3680(4) 1.0040(4) 0.063(3) Uani 1.00 1 d .
C(33) C 1.0103(5) 0.3597(3) 0.9544(3) 0.046(2) Uani 1.00 1 d .
C(34) C 0.8612(6) 0.4443(3) 0.8800(3) 0.042(2) Uani 1.00 1 d .
C(35) C 0.9458(7) 0.4773(4) 0.8596(4) 0.067(3) Uani 1.00 1 d .
C(36) C 0.9425(12) 0.5436(5) 0.8641(5) 0.111(5) Uani 1.00 1 d .
C(37) C 0.846(1) 0.5774(5) 0.8925(5) 0.114(5) Uani 1.00 1 d .
C(38) C 0.7661(9) 0.5469(5) 0.9115(3) 0.077(3) Uani 1.00 1 d .
C(39) C 0.7748(7) 0.4780(3) 0.9056(3) 0.057(3) Uani 1.00 1 d .
C(40) C 0.7838(4) 0.4134(3) 0.7967(2) 0.026(2) Uani 1.00 1 d .
C(41) C 0.8321(4) 0.4678(3) 0.7646(2) 0.030(2) Uani 1.00 1 d .
C(42) C 0.7819(5) 0.5234(3) 0.7393(3) 0.036(2) Uani 1.00 1 d .
C(43) C 0.6869(5) 0.5233(3) 0.7433(3) 0.038(2) Uani 1.00 1 d .
C(44) C 0.6423(5) 0.4668(3) 0.7734(3) 0.038(2) Uani 1.00 1 d .
C(45) C 0.6894(4) 0.4124(3) 0.8004(2) 0.029(2) Uani 1.00 1 d .
C(46) C 0.8029(4) 0.2713(3) 0.7783(2) 0.026(2) Uani 1.00 1 d .
C(47) C 0.8275(4) 0.3031(3) 0.7210(2) 0.029(2) Uani 1.00 1 d .
C(48) C 0.7969(4) 0.2817(3) 0.6806(3) 0.032(2) Uani 1.00 1 d .
C(49) C 0.7388(5) 0.2303(3) 0.6964(3) 0.037(2) Uani 1.00 1 d .
C(50) C 0.7144(4) 0.1984(3) 0.7523(3) 0.031(2) Uani 1.00 1 d .
C(51) C 0.7471(4) 0.2180(3) 0.7927(2) 0.026(2) Uani 1.00 1 d .
C(52) C 0.9643(4) -0.1072(3) 1.3999(2) 0.023(1) Uani 1.00 1 d .
C(53) C 0.8979(4) -0.0568(3) 1.3903(2) 0.026(2) Uani 1.00 1 d .
C(54) C 0.9031(5) 0.0079(3) 1.3992(2) 0.034(2) Uani 1.00 1 d .
C(55) C 0.9743(5) 0.0210(3) 1.4175(3) 0.037(2) Uani 1.00 1 d .
C(56) C 1.0432(5) -0.0286(3) 1.4255(3) 0.035(2) Uani 1.00 1 d .
C(57) C 1.0373(4) -0.0921(3) 1.4171(2) 0.029(2) Uani 1.00 1 d .
C(58) C 0.9388(4) -0.2089(3) 1.5002(2) 0.027(2) Uani 1.00 1 d .
C(59) C 1.0120(4) -0.2381(3) 1.5236(3) 0.031(2) Uani 1.00 1 d .
C(60) C 1.0123(5) -0.2250(3) 1.5752(3) 0.039(2) Uani 1.00 1 d .
C(61) C 0.9379(6) -0.1836(3) 1.6054(3) 0.047(2) Uani 1.00 1 d .
C(62) C 0.8635(5) -0.1535(3) 1.5830(3) 0.042(2) Uani 1.00 1 d .
C(63) C 0.8653(5) -0.1662(3) 1.5300(3) 0.035(2) Uani 1.00 1 d .
C(64) C 0.9070(4) -0.3417(3) 1.4953(2) 0.024(2) Uani 1.00 1 d .
C(65) C 0.9775(4) -0.3928(3) 1.4954(2) 0.026(2) Uani 1.00 1 d .
C(66) C 0.9711(5) -0.4409(3) 1.5433(3) 0.033(2) Uani 1.00 1 d .
C(67) C 0.8932(5) -0.4380(3) 1.5896(3) 0.039(2) Uani 1.00 1 d .
C(68) C 0.8190(5) -0.3865(3) 1.5912(3) 0.040(2) Uani 1.00 1 d .
C(69) C 0.8291(4) -0.3391(3) 1.5436(3) 0.033(2) Uani 1.00 1 d .
C(70) C 0.8810(4) -0.3719(3) 1.3902(2) 0.023(1) Uani 1.00 1 d .
C(71) C 0.7964(4) -0.3942(3) 1.4294(2) 0.030(2) Uani 1.00 1 d .
C(72) C 0.7665(5) -0.4534(3) 1.4283(3) 0.037(2) Uani 1.00 1 d .
C(73) C 0.8222(5) -0.4930(3) 1.3869(3) 0.039(2) Uani 1.00 1 d .
C(74) C 0.9038(5) -0.4710(3) 1.3479(3) 0.035(2) Uani 1.00 1 d .
C(75) C 0.9336(4) -0.4113(3) 1.3493(3) 0.029(2) Uani 1.00 1 d .
C(76) C 0.8611(4) 0.1339(3) 1.1610(3) 0.031(2) Uani 1.00 1 d .
C(77) C 0.7763(5) 0.1817(3) 1.1631(3) 0.039(2) Uani 1.00 1 d .
C(78) C 0.6845(5) 0.1529(3) 1.1988(3) 0.044(2) Uani 1.00 1 d .
C(79) C 0.6845(4) 0.0819(3) 1.1925(3) 0.034(2) Uani 1.00 1 d .
C(80) C 0.7078(4) 0.0282(3) 1.2288(3) 0.035(2) Uani 1.00 1 d .
C(81) C 0.7404(5) 0.0316(4) 1.2800(3) 0.044(2) Uani 1.00 1 d .
C(82) C 0.8126(5) 0.0831(3) 1.2681(3) 0.042(2) Uani 1.00 1 d .
C(83) C 0.8768(5) 0.0880(3) 1.2080(2) 0.032(2) Uani 1.00 1 d .
C(84) C 0.4359(4) 0.1386(3) 0.9996(2) 0.024(2) Uani 1.00 1 d .
C(85) C 0.3346(4) 0.1037(3) 0.9619(2) 0.022(1) Uani 1.00 1 d .
C(86) C 0.3424(4) 0.0581(3) 1.0063(2) 0.023(2) Uani 1.00 1 d .
C(87) C 0.4053(4) 0.2107(2) 0.9138(2) 0.021(1) Uani 1.00 1 d .
C(88) C 0.3247(4) 0.2480(3) 0.9042(2) 0.022(1) Uani 1.00 1 d .
C(89) C 0.3376(4) 0.3010(3) 0.8605(2) 0.025(2) Uani 1.00 1 d .
C(90) C 0.4303(4) 0.3164(3) 0.8264(2) 0.024(2) Uani 1.00 1 d .
C(91) C 0.5093(4) 0.2782(3) 0.8369(2) 0.025(2) Uani 1.00 1 d .
C(92) C 0.4966(4) 0.2239(3) 0.8802(2) 0.024(2) Uani 1.00 1 d .
C(93) C 0.4249(4) 0.0428(2) 1.0796(2) 0.0182(13) Uani 1.00 1 d .
C(94) C 0.3514(4) 0.0113(3) 1.1211(2) 0.027(2) Uani 1.00 1 d .
C(95) C 0.3688(4) -0.0270(3) 1.1684(3) 0.031(2) Uani 1.00 1 d .
C(96) C 0.4593(4) -0.0344(3) 1.1757(2) 0.023(1) Uani 1.00 1 d .
C(97) C 0.5316(4) -0.0020(3) 1.1332(2) 0.025(2) Uani 1.00 1 d .
C(98) C 0.5158(4) 0.0366(3) 1.0850(2) 0.025(2) Uani 1.00 1 d .
C(99) C 0.4456(4) 0.3725(3) 0.7771(2) 0.026(2) Uani 1.00 1 d .
C(100) C 0.3925(4) 0.4371(3) 0.7823(2) 0.025(2) Uani 1.00 1 d .
C(101) C 0.4076(4) 0.4863(3) 0.7325(3) 0.028(2) Uani 1.00 1 d .
C(102) C 0.4754(4) 0.4733(3) 0.6803(2) 0.026(2) Uani 1.00 1 d .
C(103) C 0.5303(4) 0.4098(3) 0.6773(2) 0.026(2) Uani 1.00 1 d .
C(104) C 0.5138(4) 0.3598(3) 0.7254(2) 0.029(2) Uani 1.00 1 d .
C(105) C 0.4812(4) -0.0717(3) 1.2285(2) 0.026(2) Uani 1.00 1 d .
C(106) C 0.4337(4) -0.0507(3) 1.2819(2) 0.030(2) Uani 1.00 1 d .
C(107) C 0.4621(4) -0.0817(3) 1.3298(2) 0.027(2) Uani 1.00 1 d .
C(108) C 0.5361(4) -0.1346(3) 1.3256(2) 0.021(1) Uani 1.00 1 d .
C(109) C 0.5822(4) -0.1570(3) 1.2721(2) 0.023(1) Uani 1.00 1 d .
C(110) C 0.5542(4) -0.1250(3) 1.2245(2) 0.025(2) Uani 1.00 1 d .
C(111) C 0.3270(4) 0.4560(3) 0.8386(2) 0.028(2) Uani 1.00 1 d .
C(112) C 0.3673(4) 0.4612(3) 0.8808(3) 0.032(2) Uani 1.00 1 d .
C(113) C 0.3087(5) 0.4817(3) 0.9325(3) 0.040(2) Uani 1.00 1 d .
C(114) C 0.2132(5) 0.4963(3) 0.9420(3) 0.039(2) Uani 1.00 1 d .
C(115) C 0.1731(5) 0.4894(3) 0.9010(3) 0.037(2) Uani 1.00 1 d .
C(116) C 0.2284(4) 0.4705(3) 0.8499(3) 0.032(2) Uani 1.00 1 d .
C(117) C 0.3495(5) 0.5520(3) 0.7379(2) 0.033(2) Uani 1.00 1 d .
C(118) C 0.2735(6) 0.5667(3) 0.7153(3) 0.056(3) Uani 1.00 1 d .
C(119) C 0.2168(7) 0.6292(4) 0.7201(4) 0.073(3) Uani 1.00 1 d .
C(120) C 0.2369(7) 0.6754(4) 0.7482(3) 0.068(3) Uani 1.00 1 d .
C(121) C 0.3151(6) 0.6587(3) 0.7706(3) 0.057(2) Uani 1.00 1 d .
C(122) C 0.3708(5) 0.5980(3) 0.7653(3) 0.039(2) Uani 1.00 1 d .
C(123) C 0.4851(4) 0.5235(3) 0.6283(2) 0.028(2) Uani 1.00 1 d .
C(124) C 0.4466(5) 0.5155(3) 0.5869(3) 0.034(2) Uani 1.00 1 d .
C(125) C 0.4540(5) 0.5609(3) 0.5384(3) 0.039(2) Uani 1.00 1 d .
C(126) C 0.5027(5) 0.6154(3) 0.5302(3) 0.039(2) Uani 1.00 1 d .
C(127) C 0.5436(5) 0.6234(3) 0.5704(3) 0.037(2) Uani 1.00 1 d .
C(128) C 0.5338(4) 0.5786(3) 0.6199(3) 0.030(2) Uani 1.00 1 d .
C(129) C 0.6070(4) 0.3952(3) 0.6245(2) 0.029(2) Uani 1.00 1 d .
C(130) C 0.6104(4) 0.3381(3) 0.5998(3) 0.034(2) Uani 1.00 1 d .
C(131) C 0.6830(5) 0.3238(3) 0.5514(3) 0.041(2) Uani 1.00 1 d .
C(132) C 0.7569(5) 0.3660(4) 0.5264(3) 0.044(2) Uani 1.00 1 d .
C(133) C 0.7536(5) 0.4225(3) 0.5517(3) 0.043(2) Uani 1.00 1 d .
C(134) C 0.6795(4) 0.4371(3) 0.6004(3) 0.036(2) Uani 1.00 1 d .
C(135) C 0.3595(5) 0.0085(4) 1.2836(3) 0.046(2) Uani 1.00 1 d .
C(136) C 0.2646(5) 0.0006(5) 1.2989(3) 0.078(3) Uani 1.00 1 d .
C(137) C 0.1970(9) 0.0476(8) 1.2948(4) 0.137(5) Uani 1.00 1 d .
C(138) C 0.2264(11) 0.1098(9) 1.2735(4) 0.163(6) Uani 1.00 1 d .
C(139) C 0.3242(10) 0.1235(5) 1.2586(4) 0.108(4) Uani 1.00 1 d .
C(140) C 0.3890(7) 0.0702(4) 1.2645(3) 0.065(3) Uani 1.00 1 d .
C(141) C 0.4180(4) -0.0527(3) 1.3845(2) 0.033(2) Uani 1.00 1 d .
C(142) C 0.3270(5) -0.0616(4) 1.4177(3) 0.050(2) Uani 1.00 1 d .
C(143) C 0.2848(6) -0.0318(5) 1.4674(3) 0.065(3) Uani 1.00 1 d .
C(144) C 0.3383(6) 0.0076(4) 1.4830(3) 0.061(3) Uani 1.00 1 d .
C(145) C 0.4289(6) 0.0162(4) 1.4506(3) 0.051(2) Uani 1.00 1 d .
C(146) C 0.4673(5) -0.0127(3) 1.4021(3) 0.039(2) Uani 1.00 1 d .
C(147) C 0.5687(4) -0.1612(3) 1.3763(2) 0.023(2) Uani 1.00 1 d .
C(148) C 0.5073(4) -0.1903(3) 1.4265(2) 0.027(2) Uani 1.00 1 d .
C(149) C 0.5361(4) -0.2124(3) 1.4742(2) 0.030(2) Uani 1.00 1 d .
C(150) C 0.6286(4) -0.2072(3) 1.4720(2) 0.032(2) Uani 1.00 1 d .
C(151) C 0.6919(4) -0.1786(3) 1.4222(3) 0.032(2) Uani 1.00 1 d .
C(152) C 0.6630(4) -0.1562(3) 1.3744(2) 0.025(2) Uani 1.00 1 d .
C(153) C 0.6609(4) -0.2127(3) 1.2628(2) 0.023(2) Uani 1.00 1 d .
C(154) C 0.6524(4) -0.2726(3) 1.2999(3) 0.032(2) Uani 1.00 1 d .
C(155) C 0.7285(5) -0.3251(3) 1.2899(3) 0.035(2) Uani 1.00 1 d .
C(156) C 0.8094(5) -0.3180(3) 1.2439(3) 0.032(2) Uani 1.00 1 d .
C(157) C 0.8164(4) -0.2576(3) 1.2068(3) 0.029(2) Uani 1.00 1 d .
C(158) C 0.7442(4) -0.2064(3) 1.2155(2) 0.024(2) Uani 1.00 1 d .
C(159) C 0.4199(5) 0.2733(3) 1.0308(3) 0.042(2) Uani 1.00 1 d .
C(160) C 0.4566(7) 0.3405(3) 1.0126(4) 0.062(3) Uani 1.00 1 d .
C(161) C 0.5640(7) 0.3393(3) 0.9709(3) 0.061(3) Uani 1.00 1 d .
C(162) C 0.6235(5) 0.2773(3) 0.9814(3) 0.047(2) Uani 1.00 1 d .
C(163) C 0.6287(6) 0.2456(3) 1.0348(3) 0.050(2) Uani 1.00 1 d .
C(164) C 0.5746(7) 0.2739(4) 1.0899(4) 0.066(3) Uani 1.00 1 d .
C(165) C 0.4752(6) 0.2437(4) 1.1220(3) 0.057(3) Uani 1.00 1 d .
C(166) C 0.4285(5) 0.2300(3) 1.0799(3) 0.042(2) Uani 1.00 1 d .
C(167) C 0.7390(8) 0.1878(5) 0.4040(5) 0.098(3) Uiso 1.00 1 d .
C(168) C 0.6530(7) 0.1583(5) 0.4028(4) 0.074(3) Uiso 1.00 1 d .
C(169) C 0.5946(7) 0.2044(4) 0.3670(4) 0.072(2) Uiso 1.00 1 d .
C(170) C 0.5097(7) 0.1780(5) 0.3655(4) 0.084(3) Uiso 1.00 1 d .
C(171) C 0.4493(9) 0.2263(6) 0.3318(5) 0.111(4) Uiso 1.00 1 d .
C(172) C 0.884(2) 0.6839(10) 0.7446(9) 0.087(6) Uiso 0.50 1 d P
C(173) C 0.9288(12) 0.7206(8) 0.7705(7) 0.061(4) Uiso 0.50 1 d P
C(174) C 0.8587(10) 0.7529(7) 0.8216(6) 0.043(3) Uiso 0.50 1 d P
C(175) C 0.8989(12) 0.8034(8) 0.8498(7) 0.143(5) Uiso 1.00 1 d .
C(176) C 0.8158(13) 0.8012(9) 0.9216(8) 0.072(5) Uiso 0.50 1 d P
C(178) C 0.8444(11) 0.8330(7) 0.8884(7) 0.048(4) Uiso 0.50 1 d P
C(179) C 0.922(2) 0.7690(11) 0.8227(10) 0.083(6) Uiso 0.50 1 d P
C(180) C 0.997(2) 0.784(1) 0.7627(13) 0.135(9) Uiso 0.50 1 d P
C(181) C 1.012(2) 0.7336(12) 0.7293(11) 0.110(8) Uiso 0.50 1 d P
H(1) H 1.1728 0.0302 1.0103 0.037 Uiso 1.00 1 c R
H(2) H 1.1856 -0.0548 1.0936 0.037 Uiso 1.00 1 c R
H(3) H 1.1191 0.1434 0.9902 0.032 Uiso 1.00 1 c R
H(4) H 1.0717 0.2275 0.9261 0.035 Uiso 1.00 1 c R
H(5) H 0.8144 0.1563 0.9694 0.037 Uiso 1.00 1 c R
H(6) H 0.8599 0.0724 1.0354 0.036 Uiso 1.00 1 c R
H(7) H 1.1249 -0.0447 1.2050 0.030 Uiso 1.00 1 c R
H(8) H 1.0900 -0.1127 1.2939 0.027 Uiso 1.00 1 c R
H(9) H 0.8637 -0.1694 1.2656 0.026 Uiso 1.00 1 c R
H(10) H 0.8972 -0.1025 1.1769 0.029 Uiso 1.00 1 c R
H(11) H 0.8776 0.1966 0.8534 0.034 Uiso 1.00 1 c R
H(12) H 0.9255 -0.2696 1.3095 0.029 Uiso 1.00 1 c R
H(13) H 0.7940 0.3144 1.0148 0.048 Uiso 1.00 1 c R
H(14) H 0.8243 0.3308 1.0976 0.064 Uiso 1.00 1 c R
H(15) H 0.9721 0.3612 1.0909 0.078 Uiso 1.00 1 c R
H(16) H 1.0897 0.3810 1.0019 0.088 Uiso 1.00 1 c R
H(17) H 1.0565 0.3676 0.9180 0.062 Uiso 1.00 1 c R
H(18) H 1.0042 0.4513 0.8440 0.093 Uiso 1.00 1 c R
H(19) H 0.9991 0.5656 0.8489 0.156 Uiso 1.00 1 c R
H(20) H 0.8441 0.6228 0.8965 0.157 Uiso 1.00 1 c R
H(21) H 0.7072 0.5716 0.9284 0.094 Uiso 1.00 1 c R
H(22) H 0.7193 0.4547 0.9190 0.067 Uiso 1.00 1 c R
H(23) H 0.8981 0.4674 0.7604 0.037 Uiso 1.00 1 c R
H(24) H 0.8147 0.5608 0.7186 0.045 Uiso 1.00 1 c R
H(25) H 0.6532 0.5602 0.7266 0.045 Uiso 1.00 1 c R
H(26) H 0.5776 0.4647 0.7760 0.046 Uiso 1.00 1 c R
H(27) H 0.6572 0.3748 0.8215 0.035 Uiso 1.00 1 c R
H(28) H 0.8649 0.3397 0.7104 0.035 Uiso 1.00 1 c R
H(29) H 0.8149 0.3029 0.6421 0.038 Uiso 1.00 1 c R
H(30) H 0.7166 0.2166 0.6691 0.047 Uiso 1.00 1 c R
H(31) H 0.6754 0.1627 0.7629 0.040 Uiso 1.00 1 c R
H(32) H 0.7317 0.1950 0.8307 0.031 Uiso 1.00 1 c R
H(33) H 0.8475 -0.0663 1.3783 0.030 Uiso 1.00 1 c R
H(34) H 0.8567 0.0429 1.3920 0.038 Uiso 1.00 1 c R
H(35) H 0.9754 0.0644 1.4253 0.044 Uiso 1.00 1 c R
H(36) H 1.0948 -0.0191 1.4364 0.045 Uiso 1.00 1 c R
H(37) H 1.0849 -0.1269 1.4230 0.033 Uiso 1.00 1 c R
H(38) H 1.0628 -0.2667 1.5029 0.038 Uiso 1.00 1 c R
H(39) H 1.0633 -0.2440 1.5901 0.049 Uiso 1.00 1 c R
H(40) H 0.9368 -0.1756 1.6418 0.059 Uiso 1.00 1 c R
H(41) H 0.8128 -0.1248 1.6036 0.048 Uiso 1.00 1 c R
H(42) H 0.8153 -0.1465 1.5145 0.041 Uiso 1.00 1 c R
H(43) H 1.0309 -0.3950 1.4620 0.030 Uiso 1.00 1 c R
H(44) H 1.0220 -0.4752 1.5434 0.040 Uiso 1.00 1 c R
H(45) H 0.8879 -0.4717 1.6218 0.047 Uiso 1.00 1 c R
H(46) H 0.7640 -0.3850 1.6238 0.044 Uiso 1.00 1 c R
H(47) H 0.7809 -0.3027 1.5444 0.038 Uiso 1.00 1 c R
H(48) H 0.7587 -0.3674 1.4576 0.036 Uiso 1.00 1 c R
H(49) H 0.7087 -0.4679 1.4548 0.045 Uiso 1.00 1 c R
H(50) H 0.8041 -0.5350 1.3858 0.051 Uiso 1.00 1 c R
H(51) H 0.9412 -0.4974 1.3194 0.044 Uiso 1.00 1 c R
H(52) H 0.9910 -0.3974 1.3219 0.035 Uiso 1.00 1 c R
H(53) H 0.9181 0.1479 1.1333 0.040 Uiso 1.00 1 c R
H(54) H 0.7831 0.2191 1.1783 0.048 Uiso 1.00 1 c R
H(55) H 0.7726 0.1955 1.1254 0.048 Uiso 1.00 1 c R
H(56) H 0.6773 0.1540 1.2378 0.054 Uiso 1.00 1 c R
H(57) H 0.6323 0.1793 1.1889 0.054 Uiso 1.00 1 c R
H(58) H 0.6404 0.0750 1.1743 0.040 Uiso 1.00 1 c R
H(59) H 0.6769 -0.0103 1.2325 0.039 Uiso 1.00 1 c R
H(60) H 0.6850 0.0440 1.3097 0.049 Uiso 1.00 1 c R
H(61) H 0.7687 -0.0109 1.2920 0.049 Uiso 1.00 1 c R
H(62) H 0.7789 0.1256 1.2748 0.052 Uiso 1.00 1 c R
H(63) H 0.8501 0.0695 1.2934 0.052 Uiso 1.00 1 c R
H(64) H 0.9425 0.0768 1.2051 0.040 Uiso 1.00 1 c R
H(65) H 0.2965 0.1032 0.9380 0.028 Uiso 1.00 1 c R
H(66) H 0.3128 0.0178 1.0193 0.029 Uiso 1.00 1 c R
H(67) H 0.2625 0.2381 0.9277 0.027 Uiso 1.00 1 c R
H(68) H 0.2838 0.3272 0.8522 0.031 Uiso 1.00 1 c R
H(69) H 0.5717 0.2888 0.8145 0.030 Uiso 1.00 1 c R
H(70) H 0.5504 0.1960 0.8869 0.030 Uiso 1.00 1 c R
H(71) H 0.2898 0.0161 1.1162 0.030 Uiso 1.00 1 c R
H(72) H 0.3187 -0.0490 1.1968 0.035 Uiso 1.00 1 c R
H(73) H 0.5934 -0.0064 1.1379 0.030 Uiso 1.00 1 c R
H(74) H 0.5654 0.0580 1.0559 0.029 Uiso 1.00 1 c R
H(75) H 0.5488 0.3170 0.7227 0.035 Uiso 1.00 1 c R
H(76) H 0.5854 -0.1394 1.1884 0.031 Uiso 1.00 1 c R
H(77) H 0.4340 0.4499 0.8746 0.040 Uiso 1.00 1 c R
H(78) H 0.3364 0.4864 0.9607 0.048 Uiso 1.00 1 c R
H(79) H 0.1741 0.5110 0.9768 0.042 Uiso 1.00 1 c R
H(80) H 0.1059 0.4985 0.9084 0.043 Uiso 1.00 1 c R
H(81) H 0.1996 0.4670 0.8219 0.040 Uiso 1.00 1 c R
H(82) H 0.2602 0.5348 0.6965 0.074 Uiso 1.00 1 c R
H(83) H 0.1651 0.6399 0.7044 0.097 Uiso 1.00 1 c R
H(84) H 0.2001 0.7174 0.7519 0.084 Uiso 1.00 1 c R
H(85) H 0.3289 0.6896 0.7901 0.071 Uiso 1.00 1 c R
H(86) H 0.4229 0.5871 0.7807 0.049 Uiso 1.00 1 c R
H(87) H 0.4145 0.4770 0.5923 0.043 Uiso 1.00 1 c R
H(88) H 0.4247 0.5551 0.5112 0.050 Uiso 1.00 1 c R
H(89) H 0.5085 0.6475 0.4969 0.046 Uiso 1.00 1 c R
H(90) H 0.5793 0.6603 0.5641 0.045 Uiso 1.00 1 c R
H(91) H 0.5588 0.5861 0.6485 0.039 Uiso 1.00 1 c R
H(92) H 0.5619 0.3088 0.6168 0.040 Uiso 1.00 1 c R
H(93) H 0.6840 0.2858 0.5344 0.047 Uiso 1.00 1 c R
H(94) H 0.8068 0.3571 0.4927 0.049 Uiso 1.00 1 c R
H(95) H 0.8032 0.4511 0.5356 0.050 Uiso 1.00 1 c R
H(96) H 0.6787 0.4749 0.6176 0.042 Uiso 1.00 1 c R
H(97) H 0.2461 -0.0432 1.3123 0.084 Uiso 1.00 1 c R
H(98) H 0.1308 0.0418 1.3066 0.143 Uiso 1.00 1 c R
H(99) H 0.1811 0.1460 1.2670 0.175 Uiso 1.00 1 c R
H(100) H 0.3432 0.1673 1.2462 0.114 Uiso 1.00 1 c R
H(101) H 0.4550 0.0757 1.2549 0.070 Uiso 1.00 1 c R
H(102) H 0.2916 -0.0881 1.4061 0.057 Uiso 1.00 1 c R
H(103) H 0.2215 -0.0392 1.4907 0.071 Uiso 1.00 1 c R
H(104) H 0.3105 0.0280 1.5165 0.073 Uiso 1.00 1 c R
H(105) H 0.4649 0.0423 1.4621 0.058 Uiso 1.00 1 c R
H(106) H 0.5307 -0.0051 1.3791 0.041 Uiso 1.00 1 c R
H(107) H 0.4439 -0.1949 1.4279 0.030 Uiso 1.00 1 c R
H(108) H 0.4931 -0.2318 1.5086 0.032 Uiso 1.00 1 c R
H(109) H 0.6491 -0.2231 1.5047 0.038 Uiso 1.00 1 c R
H(110) H 0.7555 -0.1747 1.4210 0.040 Uiso 1.00 1 c R
H(111) H 0.7067 -0.1373 1.3400 0.029 Uiso 1.00 1 c R
H(112) H 0.5969 -0.2776 1.3320 0.038 Uiso 1.00 1 c R
H(113) H 0.7222 -0.3662 1.3149 0.045 Uiso 1.00 1 c R
H(114) H 0.8597 -0.3533 1.2378 0.040 Uiso 1.00 1 c R
H(115) H 0.8722 -0.2521 1.1749 0.036 Uiso 1.00 1 c R
H(116) H 0.7498 -0.1660 1.1896 0.030 Uiso 1.00 1 c R
H(117) H 0.3646 0.2700 1.0207 0.054 Uiso 1.00 1 c R
H(118) H 0.4537 0.3580 1.0458 0.082 Uiso 1.00 1 c R
H(119) H 0.4164 0.3688 0.9933 0.082 Uiso 1.00 1 c R
H(120) H 0.5922 0.3751 0.9762 0.078 Uiso 1.00 1 c R
H(121) H 0.5624 0.3453 0.9326 0.078 Uiso 1.00 1 c R
H(122) H 0.6805 0.2701 0.9510 0.062 Uiso 1.00 1 c R
H(123) H 0.6876 0.2201 1.0351 0.070 Uiso 1.00 1 c R
H(124) H 0.6134 0.2648 1.1145 0.090 Uiso 1.00 1 c R
H(125) H 0.5618 0.3207 1.0808 0.090 Uiso 1.00 1 c R
H(126) H 0.4330 0.2746 1.1449 0.074 Uiso 1.00 1 c R
H(127) H 0.4868 0.2034 1.1456 0.074 Uiso 1.00 1 c R
H(128) H 0.3776 0.2027 1.0970 0.051 Uiso 1.00 1 c R

loop_
_atom_site_aniso_label
_atom_site_aniso_U_11
_atom_site_aniso_U_22
_atom_site_aniso_U_33
_atom_site_aniso_U_12
_atom_site_aniso_U_13
_atom_site_aniso_U_23
Rh(1) 0.0224(2) 0.0236(2) 0.0191(2) -0.0080(2) -0.0067(2) 0.0007(2)
Rh(2) 0.0321(3) 0.0212(2) 0.0283(3) -0.0082(2) -0.0171(2) 0.0042(2)
Cl(1) 0.0233(7) 0.0267(7) 0.0217(7) -0.0080(6) -0.0089(6) -0.0006(6)
Cl(2) 0.0228(7) 0.0303(7) 0.0337(8) -0.0078(6) -0.0121(6) 0.0063(6)
N(1) 0.023(3) 0.039(3) 0.021(3) -0.016(2) -0.010(2) 0.008(2)
N(2) 0.021(2) 0.035(3) 0.016(2) -0.009(2) -0.007(2) 0.003(2)
N(3) 0.024(2) 0.016(2) 0.020(2) -0.005(2) -0.012(2) 0.004(2)
N(4) 0.019(2) 0.022(2) 0.020(2) -0.004(2) -0.007(2) 0.004(2)
C(1) 0.026(3) 0.033(3) 0.015(3) -0.014(3) -0.009(2) 0.002(2)
C(2) 0.019(3) 0.053(4) 0.020(3) -0.014(3) -0.006(2) 0.004(3)
C(3) 0.021(3) 0.049(4) 0.021(3) -0.010(3) -0.009(3) 0.005(3)
C(4) 0.031(3) 0.032(3) 0.018(3) -0.006(3) -0.013(3) 0.003(2)
C(5) 0.024(3) 0.035(3) 0.022(3) -0.009(3) -0.011(3) 0.004(3)
C(6) 0.036(4) 0.032(3) 0.021(3) -0.018(3) -0.009(3) 0.009(3)
C(7) 0.032(3) 0.029(3) 0.020(3) -0.011(3) -0.016(3) 0.006(2)
C(8) 0.029(3) 0.038(3) 0.026(3) -0.015(3) -0.015(3) 0.007(3)
C(9) 0.032(3) 0.034(3) 0.025(3) -0.016(3) -0.014(3) 0.012(3)
C(10) 0.021(3) 0.023(3) 0.017(3) -0.002(2) -0.006(2) 0.007(2)
C(11) 0.021(3) 0.030(3) 0.023(3) -0.009(2) -0.008(2) 0.005(2)
C(12) 0.022(3) 0.025(3) 0.020(3) -0.001(2) -0.011(2) 0.003(2)
C(13) 0.022(3) 0.025(3) 0.018(3) -0.004(2) -0.004(2) -0.000(2)
C(14) 0.018(3) 0.027(3) 0.019(3) -0.011(2) -0.004(2) 0.004(2)
C(15) 0.024(3) 0.026(3) 0.022(3) -0.005(2) -0.011(2) 0.002(2)
C(16) 0.031(3) 0.032(3) 0.021(3) -0.013(3) -0.015(3) 0.009(3)
C(17) 0.039(4) 0.041(4) 0.019(3) -0.022(3) -0.016(3) 0.005(3)
C(18) 0.041(4) 0.028(3) 0.029(3) -0.015(3) -0.019(3) 0.007(3)
C(19) 0.039(4) 0.027(3) 0.020(3) -0.012(3) -0.016(3) 0.009(2)
C(20) 0.025(3) 0.031(3) 0.020(3) -0.012(3) -0.010(2) 0.007(2)
C(21) 0.034(3) 0.027(3) 0.025(3) -0.015(3) -0.013(3) 0.004(3)
C(22) 0.020(3) 0.026(3) 0.023(3) -0.005(2) -0.009(2) 0.003(2)
C(23) 0.013(3) 0.029(3) 0.020(3) -0.001(2) -0.006(2) 0.003(2)
C(24) 0.016(3) 0.030(3) 0.022(3) -0.001(2) -0.006(2) -0.004(2)
C(25) 0.016(3) 0.031(3) 0.024(3) -0.001(2) -0.008(2) 0.002(2)
C(26) 0.022(3) 0.024(3) 0.022(3) -0.003(2) -0.010(2) 0.002(2)
C(27) 0.021(3) 0.030(3) 0.023(3) -0.004(2) -0.010(2) -0.000(2)
C(28) 0.062(5) 0.025(3) 0.036(4) -0.013(3) -0.033(4) 0.003(3)
C(29) 0.059(5) 0.034(3) 0.028(4) -0.019(3) -0.020(3) 0.003(3)
C(30) 0.092(6) 0.034(4) 0.033(4) -0.027(4) -0.027(4) 0.005(3)
C(31) 0.113(7) 0.035(4) 0.046(5) -0.026(4) -0.057(5) 0.010(3)
C(32) 0.101(7) 0.049(5) 0.069(6) -0.033(4) -0.068(5) 0.013(4)
C(33) 0.070(5) 0.044(4) 0.042(4) -0.029(4) -0.039(4) 0.009(3)
C(34) 0.075(5) 0.030(3) 0.033(4) -0.016(4) -0.036(4) 0.009(3)
C(35) 0.104(7) 0.041(4) 0.089(6) -0.039(5) -0.073(6) 0.015(4)
C(36) 0.22(2) 0.066(7) 0.106(9) -0.085(8) -0.122(10) 0.034(6)
C(37) 0.27(2) 0.050(6) 0.077(8) -0.022(9) -0.120(11) -0.005(6)
C(38) 0.144(10) 0.055(6) 0.036(5) -0.009(6) -0.035(6) 0.002(4)
C(39) 0.106(7) 0.037(4) 0.027(4) -0.011(4) -0.022(4) 0.008(3)
C(40) 0.032(3) 0.028(3) 0.018(3) -0.011(3) -0.007(3) 0.001(2)
C(41) 0.035(4) 0.036(3) 0.020(3) -0.013(3) -0.013(3) 0.006(3)
C(42) 0.054(4) 0.035(3) 0.023(3) -0.019(3) -0.017(3) 0.007(3)
C(43) 0.040(4) 0.043(4) 0.031(4) -0.007(3) -0.016(3) 0.003(3)
C(44) 0.036(4) 0.048(4) 0.031(4) -0.014(3) -0.012(3) 0.003(3)
C(45) 0.033(3) 0.036(3) 0.021(3) -0.012(3) -0.011(3) 0.001(3)
C(46) 0.023(3) 0.035(3) 0.022(3) -0.007(3) -0.012(3) 0.002(3)
C(47) 0.031(3) 0.033(3) 0.025(3) -0.011(3) -0.010(3) 0.004(3)
C(48) 0.041(4) 0.033(3) 0.021(3) -0.001(3) -0.012(3) 0.002(3)
C(49) 0.041(4) 0.044(4) 0.034(4) 0.001(3) -0.023(3) -0.011(3)
C(50) 0.030(3) 0.036(3) 0.033(4) -0.011(3) -0.014(3) -0.005(3)
C(51) 0.023(3) 0.031(3) 0.023(3) -0.008(2) -0.006(3) 0.001(3)
C(52) 0.025(3) 0.025(3) 0.016(3) -0.006(2) -0.005(2) 0.001(2)
C(53) 0.031(3) 0.027(3) 0.018(3) -0.002(3) -0.006(3) -0.000(2)
C(54) 0.045(4) 0.028(3) 0.023(3) 0.003(3) -0.007(3) 0.003(3)
C(55) 0.051(4) 0.030(3) 0.029(3) -0.005(3) -0.009(3) -0.005(3)
C(56) 0.043(4) 0.037(4) 0.032(4) -0.013(3) -0.018(3) -0.004(3)
C(57) 0.030(3) 0.030(3) 0.023(3) -0.004(3) -0.007(3) 0.002(3)
C(58) 0.029(3) 0.028(3) 0.021(3) -0.010(3) -0.006(3) 0.003(2)
C(59) 0.038(4) 0.029(3) 0.029(3) -0.005(3) -0.016(3) 0.002(3)
C(60) 0.055(4) 0.039(4) 0.029(4) -0.007(3) -0.021(3) 0.000(3)
C(61) 0.078(5) 0.047(4) 0.023(4) -0.020(4) -0.022(4) 0.000(3)
C(62) 0.055(5) 0.039(4) 0.027(4) -0.002(3) -0.004(3) -0.007(3)
C(63) 0.039(4) 0.039(4) 0.023(3) -0.006(3) -0.011(3) 0.004(3)
C(64) 0.027(3) 0.023(3) 0.022(3) -0.006(2) -0.011(3) 0.002(2)
C(65) 0.035(3) 0.023(3) 0.018(3) -0.005(3) -0.005(3) 0.001(2)
C(66) 0.042(4) 0.028(3) 0.030(3) 0.001(3) -0.014(3) -0.002(3)
C(67) 0.058(5) 0.030(3) 0.028(4) -0.004(3) -0.019(3) 0.010(3)
C(68) 0.039(4) 0.046(4) 0.024(3) -0.002(3) -0.007(3) 0.011(3)
C(69) 0.033(4) 0.032(3) 0.029(3) 0.001(3) -0.010(3) 0.007(3)
C(70) 0.026(3) 0.024(3) 0.020(3) -0.006(2) -0.013(2) 0.009(2)
C(71) 0.033(3) 0.037(3) 0.021(3) -0.014(3) -0.012(3) 0.011(3)
C(72) 0.040(4) 0.043(4) 0.029(4) -0.018(3) -0.019(3) 0.017(3)
C(73) 0.048(4) 0.030(3) 0.049(4) -0.016(3) -0.033(4) 0.015(3)
C(74) 0.039(4) 0.030(3) 0.040(4) -0.007(3) -0.018(3) -0.001(3)
C(75) 0.035(4) 0.024(3) 0.030(3) -0.010(3) -0.017(3) 0.006(3)
C(76) 0.042(4) 0.024(3) 0.034(3) -0.019(3) -0.017(3) 0.000(3)
C(77) 0.060(5) 0.022(3) 0.039(4) -0.008(3) -0.021(3) 0.001(3)
C(78) 0.054(4) 0.036(4) 0.046(4) 0.011(3) -0.024(4) -0.012(3)
C(79) 0.023(3) 0.039(4) 0.038(4) -0.001(3) -0.007(3) -0.011(3)
C(80) 0.027(3) 0.041(4) 0.030(3) -0.018(3) 0.009(3) -0.006(3)
C(81) 0.048(4) 0.054(4) 0.020(3) -0.011(3) 0.003(3) -0.001(3)
C(82) 0.053(4) 0.047(4) 0.030(4) -0.009(3) -0.013(3) -0.010(3)
C(83) 0.041(4) 0.036(3) 0.024(3) -0.017(3) -0.011(3) -0.004(3)
C(84) 0.024(3) 0.024(3) 0.024(3) -0.002(2) -0.009(3) -0.000(2)
C(85) 0.022(3) 0.024(3) 0.022(3) -0.007(2) -0.011(2) -0.000(2)
C(86) 0.025(3) 0.021(3) 0.026(3) -0.008(2) -0.009(3) 0.000(2)
C(87) 0.029(3) 0.016(3) 0.017(3) -0.008(2) -0.010(2) 0.006(2)
C(88) 0.022(3) 0.020(3) 0.024(3) -0.006(2) -0.011(2) 0.002(2)
C(89) 0.030(3) 0.023(3) 0.025(3) -0.006(2) -0.013(3) 0.004(2)
C(90) 0.031(3) 0.021(3) 0.021(3) -0.011(2) -0.012(3) 0.007(2)
C(91) 0.026(3) 0.020(3) 0.029(3) -0.003(2) -0.015(3) 0.007(2)
C(92) 0.024(3) 0.025(3) 0.025(3) -0.008(2) -0.013(3) 0.006(2)
C(93) 0.018(3) 0.019(3) 0.016(3) 0.001(2) -0.006(2) 0.003(2)
C(94) 0.015(3) 0.034(3) 0.026(3) 0.001(2) -0.007(2) 0.005(3)
C(95) 0.020(3) 0.040(4) 0.028(3) -0.004(3) -0.006(3) 0.009(3)
C(96) 0.021(3) 0.026(3) 0.018(3) 0.002(2) -0.006(2) 0.001(2)
C(97) 0.024(3) 0.026(3) 0.025(3) -0.003(2) -0.012(3) -0.001(2)
C(98) 0.032(3) 0.017(3) 0.022(3) -0.003(2) -0.008(3) 0.003(2)
C(99) 0.037(3) 0.022(3) 0.023(3) -0.013(3) -0.019(3) 0.012(2)
C(100) 0.032(3) 0.025(3) 0.024(3) -0.011(3) -0.017(3) 0.006(2)
C(101) 0.043(4) 0.019(3) 0.031(3) -0.008(3) -0.027(3) 0.004(2)
C(102) 0.036(3) 0.021(3) 0.028(3) -0.015(3) -0.017(3) 0.002(2)
C(103) 0.030(3) 0.029(3) 0.020(3) -0.014(3) -0.012(3) 0.007(2)
C(104) 0.032(3) 0.029(3) 0.027(3) -0.007(3) -0.014(3) 0.003(3)
C(105) 0.021(3) 0.033(3) 0.022(3) -0.004(2) -0.008(2) 0.009(3)
C(106) 0.018(3) 0.043(4) 0.022(3) -0.001(3) -0.004(2) 0.005(3)
C(107) 0.019(3) 0.038(3) 0.018(3) -0.005(3) -0.002(2) 0.008(3)
C(108) 0.015(3) 0.025(3) 0.022(3) -0.006(2) -0.005(2) 0.006(2)
C(109) 0.025(3) 0.019(3) 0.024(3) -0.003(2) -0.010(3) 0.006(2)
C(110) 0.026(3) 0.030(3) 0.022(3) -0.009(3) -0.011(3) 0.002(2)
C(111) 0.038(4) 0.018(3) 0.027(3) -0.007(3) -0.012(3) 0.006(2)
C(112) 0.031(3) 0.035(3) 0.033(4) -0.007(3) -0.016(3) 0.003(3)
C(113) 0.053(4) 0.044(4) 0.024(3) -0.008(3) -0.016(3) 0.007(3)
C(114) 0.038(4) 0.036(4) 0.032(4) -0.003(3) -0.003(3) 0.003(3)
C(115) 0.032(4) 0.025(3) 0.049(4) 0.002(3) -0.012(3) 0.001(3)
C(116) 0.033(3) 0.021(3) 0.046(4) -0.004(3) -0.023(3) 0.007(3)
C(117) 0.058(4) 0.018(3) 0.025(3) -0.007(3) -0.022(3) 0.009(2)
C(118) 0.092(6) 0.036(4) 0.058(5) 0.010(4) -0.054(5) -0.011(4)
C(119) 0.126(8) 0.046(5) 0.070(6) 0.027(5) -0.073(6) -0.015(4)
C(120) 0.121(8) 0.029(4) 0.060(5) 0.016(4) -0.049(5) -0.006(4)
C(121) 0.106(7) 0.028(4) 0.043(4) -0.011(4) -0.028(5) -0.006(3)
C(122) 0.066(5) 0.022(3) 0.035(4) -0.010(3) -0.025(3) 0.002(3)
C(123) 0.037(4) 0.025(3) 0.025(3) -0.006(3) -0.015(3) 0.004(2)
C(124) 0.049(4) 0.025(3) 0.034(4) -0.013(3) -0.025(3) 0.010(3)
C(125) 0.056(4) 0.037(4) 0.034(4) -0.013(3) -0.028(3) 0.005(3)
C(126) 0.053(4) 0.033(3) 0.029(4) -0.013(3) -0.015(3) 0.011(3)
C(127) 0.048(4) 0.032(3) 0.033(4) -0.020(3) -0.015(3) 0.006(3)
C(128) 0.043(4) 0.025(3) 0.030(3) -0.011(3) -0.024(3) 0.008(3)
C(129) 0.028(3) 0.034(3) 0.025(3) -0.010(3) -0.013(3) 0.010(3)
C(130) 0.036(4) 0.036(4) 0.029(3) -0.008(3) -0.012(3) 0.007(3)
C(131) 0.044(4) 0.049(4) 0.025(3) 0.001(3) -0.011(3) 0.002(3)
C(132) 0.033(4) 0.061(5) 0.029(4) 0.000(3) -0.010(3) 0.014(3)
C(133) 0.029(4) 0.049(4) 0.047(4) -0.012(3) -0.016(3) 0.020(4)
C(134) 0.035(4) 0.037(4) 0.033(4) -0.008(3) -0.014(3) 0.017(3)
C(135) 0.039(4) 0.068(5) 0.015(3) 0.031(4) -0.006(3) -0.000(3)
C(136) 0.037(5) 0.142(9) 0.031(4) 0.041(5) -0.011(4) 0.005(5)
C(137) 0.097(9) 0.23(2) 0.026(5) 0.098(10) -0.014(5) 0.012(7)
C(138) 0.165(13) 0.25(2) 0.023(5) 0.182(13) -0.037(7) -0.046(8)
C(139) 0.160(11) 0.090(8) 0.036(5) 0.084(8) -0.020(6) -0.013(5)
C(140) 0.092(7) 0.054(5) 0.031(4) 0.044(5) -0.017(4) -0.005(4)
C(141) 0.026(3) 0.044(4) 0.017(3) 0.007(3) -0.002(3) 0.006(3)
C(142) 0.035(4) 0.089(6) 0.018(3) 0.002(4) -0.007(3) -0.002(4)
C(143) 0.041(5) 0.113(7) 0.023(4) 0.031(5) -0.006(3) -0.006(4)
C(144) 0.080(6) 0.074(6) 0.029(4) 0.031(5) -0.029(4) -0.015(4)
C(145) 0.060(5) 0.056(5) 0.029(4) 0.005(4) -0.006(4) -0.005(3)
C(146) 0.035(4) 0.045(4) 0.023(3) 0.006(3) -0.001(3) 0.006(3)
C(147) 0.022(3) 0.023(3) 0.022(3) 0.005(2) -0.009(2) 0.001(2)
C(148) 0.021(3) 0.029(3) 0.026(3) -0.002(2) -0.007(3) 0.007(3)
C(149) 0.031(3) 0.031(3) 0.019(3) -0.002(3) -0.002(3) 0.008(3)
C(150) 0.040(4) 0.033(3) 0.022(3) 0.003(3) -0.015(3) 0.002(3)
C(151) 0.027(3) 0.036(3) 0.036(4) -0.004(3) -0.015(3) -0.002(3)
C(152) 0.026(3) 0.022(3) 0.024(3) -0.002(2) -0.008(3) 0.002(2)
C(153) 0.031(3) 0.020(3) 0.022(3) -0.006(2) -0.016(3) 0.005(2)
C(154) 0.033(4) 0.029(3) 0.032(4) -0.007(3) -0.011(3) 0.002(3)
C(155) 0.054(4) 0.021(3) 0.036(4) -0.004(3) -0.025(3) 0.005(3)
C(156) 0.037(4) 0.034(3) 0.029(3) 0.003(3) -0.017(3) -0.006(3)
C(157) 0.032(3) 0.032(3) 0.026(3) -0.005(3) -0.010(3) -0.009(3)
C(158) 0.029(3) 0.022(3) 0.024(3) -0.004(2) -0.015(3) 0.001(2)
C(159) 0.054(5) 0.032(4) 0.049(4) 0.009(3) -0.032(4) -0.010(3)
C(160) 0.118(7) 0.025(4) 0.062(5) 0.006(4) -0.062(5) -0.002(3)
C(161) 0.114(7) 0.027(4) 0.053(5) -0.020(4) -0.043(5) 0.009(3)
C(162) 0.065(5) 0.034(4) 0.055(5) -0.029(4) -0.032(4) 0.006(3)
C(163) 0.064(5) 0.046(4) 0.063(5) -0.029(4) -0.041(4) -0.005(4)
C(164) 0.108(7) 0.048(5) 0.069(6) -0.017(5) -0.063(5) -0.003(4)
C(165) 0.094(6) 0.055(5) 0.036(4) -0.008(4) -0.034(4) -0.010(4)
C(166) 0.044(4) 0.040(4) 0.043(4) 0.002(3) -0.018(3) -0.010(3)

loop_
_atom_type_symbol
_atom_type_description
_atom_type_scat_dispersion_real
_atom_type_scat_dispersion_imag
_atom_type_scat_source
C C 0.003 0.002
;
International Tables for Crystallography
(1992, Vol. C, Tables 4.2.6.8 and 6.1.1.4)
;
H H 0.000 0.000
;
International Tables for Crystallography
(1992, Vol. C, Table 6.1.1.4)
;
N N 0.006 0.003
;
International Tables for Crystallography
(1992, Vol. C, Tables 4.2.6.8 and 6.1.1.4)
;
Cl Cl 0.148 0.159
;
International Tables for Crystallography
(1992, Vol. C, Tables 4.2.6.8 and 6.1.1.4)
;
Rh Rh -1.118 0.919
;
International Tables for Crystallography
(1992, Vol. C, Tables 4.2.6.8 and 6.1.1.4)
;

loop_
_geom_angle_atom_site_label_1
_geom_angle_atom_site_label_2
_geom_angle_atom_site_label_3
_geom_angle
C(1) Rh(1) Cl(1) 90.8(2)
C(76) Rh(1) Cl(1) 154.6(2)
C(79) Rh(1) Cl(1) 93.7(2)
C(80) Rh(1) Cl(1) 91.5(2)
C(83) Rh(1) Cl(1) 165.9(2)
Rh(1) C(1) N(1) 131.7(4)
Rh(1) C(1) N(2) 124.7(3)
C(76) Rh(1) C(1) 90.2(2)
C(79) Rh(1) C(1) 167.6(2)
C(80) Rh(1) C(1) 155.1(2)
C(83) Rh(1) C(1) 89.9(2)
Rh(1) C(76) C(77) 110.5(5)
C(79) Rh(1) C(76) 80.8(2)
C(80) Rh(1) C(76) 98.2(2)
Rh(1) C(76) C(83) 70.9(4)
C(83) Rh(1) C(76) 39.5(2)
Rh(1) C(79) C(78) 109.4(4)
Rh(1) C(79) C(80) 69.9(3)
C(80) Rh(1) C(79) 36.3(2)
C(83) Rh(1) C(79) 88.5(3)
Rh(1) C(80) C(79) 73.7(3)
Rh(1) C(80) C(81) 106.1(4)
C(83) Rh(1) C(80) 82.1(2)
Rh(1) C(83) C(76) 69.6(4)
Rh(1) C(83) C(82) 114.4(5)
C(84) Rh(2) Cl(2) 88.6(1)
C(159) Rh(2) Cl(2) 162.0(2)
C(162) Rh(2) Cl(2) 90.0(2)
C(163) Rh(2) Cl(2) 94.0(2)
C(166) Rh(2) Cl(2) 159.1(2)
Rh(2) C(84) N(3) 124.2(3)
Rh(2) C(84) N(4) 131.5(5)
C(159) Rh(2) C(84) 90.7(3)
C(162) Rh(2) C(84) 155.2(3)
C(163) Rh(2) C(84) 168.2(2)
C(166) Rh(2) C(84) 91.1(3)
Rh(2) C(159) C(160) 112.0(5)
C(162) Rh(2) C(159) 83.2(3)
C(163) Rh(2) C(159) 90.3(3)
Rh(2) C(159) C(166) 69.9(4)
C(166) Rh(2) C(159) 38.8(3)
Rh(2) C(162) C(161) 107.5(6)
Rh(2) C(162) C(163) 72.8(4)
C(163) Rh(2) C(162) 36.5(3)
C(166) Rh(2) C(162) 98.8(3)
Rh(2) C(163) C(162) 70.7(5)
Rh(2) C(163) C(164) 110.3(6)
C(166) Rh(2) C(163) 82.3(3)
Rh(2) C(166) C(159) 71.3(4)
Rh(2) C(166) C(165) 111.6(5)
N(1) C(1) N(2) 103.5(4)
C(4) N(1) C(1) 126.2(4)
C(2) N(1) C(1) 110.6(4)
C(4) N(1) C(2) 123.1(4)
N(1) C(2) C(3) 107.9(4)
N(1) C(4) C(9) 121.5(5)
N(1) C(4) C(5) 117.2(5)
C(10) N(2) C(1) 124.2(4)
C(3) N(2) C(1) 112.7(4)
C(10) N(2) C(3) 123.0(4)
N(2) C(3) C(2) 105.3(5)
N(2) C(10) C(15) 119.7(6)
N(2) C(10) C(11) 118.9(5)
N(3) C(84) N(4) 104.2(5)
C(87) N(3) C(84) 125.3(5)
C(85) N(3) C(84) 110.8(4)
C(87) N(3) C(85) 123.8(5)
N(3) C(85) C(86) 106.8(5)
N(3) C(87) C(92) 119.6(5)
N(3) C(87) C(88) 118.3(4)
C(86) N(4) C(84) 110.8(5)
C(93) N(4) C(84) 127.7(5)
N(4) C(86) C(85) 107.4(5)
C(93) N(4) C(86) 121.5(4)
N(4) C(93) C(98) 121.5(4)
N(4) C(93) C(94) 117.2(5)
C(9) C(4) C(5) 121.2(5)
C(4) C(5) C(6) 118.4(6)
C(4) C(9) C(8) 119.3(5)
C(5) C(6) C(7) 121.8(5)
C(6) C(7) C(8) 118.3(5)
C(6) C(7) C(16) 122.0(5)
C(7) C(8) C(9) 121.0(6)
C(16) C(7) C(8) 119.7(6)
C(7) C(16) C(17) 121.8(6)
C(7) C(16) C(21) 120.0(5)
C(15) C(10) C(11) 121.4(5)
C(10) C(11) C(12) 119.0(5)
C(10) C(15) C(14) 118.2(6)
C(11) C(12) C(13) 121.0(6)
C(12) C(13) C(14) 118.1(5)
C(12) C(13) C(22) 121.9(6)
C(13) C(14) C(15) 122.3(5)
C(22) C(13) C(14) 119.8(5)
C(13) C(22) C(23) 122.4(5)
C(13) C(22) C(27) 118.4(5)
C(16) C(17) C(28) 118.2(5)
C(21) C(16) C(17) 118.1(5)
C(16) C(17) C(18) 120.2(6)
C(16) C(21) C(20) 122.7(6)
C(28) C(17) C(18) 121.2(6)
C(17) C(18) C(19) 121.5(6)
C(17) C(18) C(34) 118.7(7)
C(17) C(28) C(33) 121.7(5)
C(17) C(28) C(29) 118.3(7)
C(18) C(19) C(20) 118.6(5)
C(34) C(18) C(19) 119.8(5)
C(18) C(19) C(40) 119.8(5)
C(18) C(34) C(35) 119.6(6)
C(18) C(34) C(39) 120.0(7)
C(19) C(20) C(21) 118.8(6)
C(40) C(19) C(20) 121.3(6)
C(19) C(20) C(46) 122.4(5)
C(19) C(40) C(41) 120.3(6)
C(19) C(40) C(45) 120.4(5)
C(46) C(20) C(21) 118.8(5)
C(20) C(46) C(47) 122.3(5)
C(20) C(46) C(51) 119.9(5)
C(22) C(23) C(52) 121.8(4)
C(27) C(22) C(23) 119.2(5)
C(22) C(23) C(24) 118.3(5)
C(22) C(27) C(26) 122.6(6)
C(52) C(23) C(24) 119.7(5)
C(23) C(24) C(25) 122.1(6)
C(23) C(24) C(58) 120.3(5)
C(23) C(52) C(53) 119.8(6)
C(23) C(52) C(57) 122.3(5)
C(24) C(25) C(26) 118.4(5)
C(58) C(24) C(25) 117.6(5)
C(24) C(25) C(64) 120.4(6)
C(24) C(58) C(59) 120.6(5)
C(24) C(58) C(63) 120.0(6)
C(25) C(26) C(27) 119.3(5)
C(64) C(25) C(26) 121.1(5)
C(25) C(26) C(70) 120.9(4)
C(25) C(64) C(65) 119.1(4)
C(25) C(64) C(69) 122.6(5)
C(70) C(26) C(27) 119.7(6)
C(26) C(70) C(71) 120.5(5)
C(26) C(70) C(75) 121.5(5)
C(33) C(28) C(29) 119.9(7)
C(28) C(29) C(30) 120.9(7)
C(28) C(33) C(32) 119.5(6)
C(29) C(30) C(31) 119.5(6)
C(30) C(31) C(32) 121.4(9)
C(31) C(32) C(33) 118.8(9)
C(39) C(34) C(35) 120.3(7)
C(34) C(35) C(36) 120.7(9)
C(34) C(39) C(38) 121.9(9)
C(35) C(36) C(37) 116(1)
C(36) C(37) C(38) 123(1)
C(37) C(38) C(39) 117(1)
C(45) C(40) C(41) 119.2(5)
C(40) C(41) C(42) 119.9(6)
C(40) C(45) C(44) 119.8(5)
C(41) C(42) C(43) 121.3(6)
C(42) C(43) C(44) 117.1(6)
C(43) C(44) C(45) 122.5(6)
C(51) C(46) C(47) 117.8(6)
C(46) C(47) C(48) 120.8(6)
C(46) C(51) C(50) 120.8(5)
C(47) C(48) C(49) 120.3(5)
C(48) C(49) C(50) 119.5(7)
C(49) C(50) C(51) 120.7(6)
C(57) C(52) C(53) 117.9(6)
C(52) C(53) C(54) 120.2(6)
C(52) C(57) C(56) 122.2(6)
C(53) C(54) C(55) 120.6(6)
C(54) C(55) C(56) 119.8(6)
C(55) C(56) C(57) 119.3(7)
C(63) C(58) C(59) 119.4(6)
C(58) C(59) C(60) 121.1(5)
C(58) C(63) C(62) 120.3(6)
C(59) C(60) C(61) 119.4(7)
C(60) C(61) C(62) 120.9(7)
C(61) C(62) C(63) 118.9(6)
C(69) C(64) C(65) 118.3(5)
C(64) C(65) C(66) 120.8(5)
C(64) C(69) C(68) 122.8(5)
C(65) C(66) C(67) 119.8(5)
C(66) C(67) C(68) 121.3(5)
C(67) C(68) C(69) 117.1(5)
C(75) C(70) C(71) 118.0(6)
C(70) C(71) C(72) 121.7(5)
C(70) C(75) C(74) 120.6(5)
C(71) C(72) C(73) 119.0(5)
C(72) C(73) C(74) 119.7(6)
C(73) C(74) C(75) 121.0(6)
C(76) C(77) C(78) 113.0(5)
C(83) C(76) C(77) 125.5(5)
C(76) C(83) C(82) 125.9(5)
C(77) C(78) C(79) 112.8(5)
C(78) C(79) C(80) 124.2(7)
C(79) C(80) C(81) 125.6(6)
C(80) C(81) C(82) 113.8(5)
C(81) C(82) C(83) 111.2(6)
C(92) C(87) C(88) 122.0(4)
C(87) C(88) C(89) 118.0(5)
C(87) C(92) C(91) 119.8(5)
C(88) C(89) C(90) 121.0(5)
C(89) C(90) C(91) 119.7(5)
C(89) C(90) C(99) 121.7(5)
C(90) C(91) C(92) 119.5(5)
C(99) C(90) C(91) 118.6(5)
C(90) C(99) C(100) 121.8(4)
C(90) C(99) C(104) 117.8(5)
C(98) C(93) C(94) 121.3(5)
C(93) C(94) C(95) 119.6(6)
C(93) C(98) C(97) 118.2(5)
C(94) C(95) C(96) 121.0(5)
C(95) C(96) C(97) 118.0(5)
C(95) C(96) C(105) 123.5(4)
C(96) C(97) C(98) 121.9(6)
C(105) C(96) C(97) 118.3(5)
C(96) C(105) C(106) 120.4(5)
C(96) C(105) C(110) 120.5(5)
C(99) C(100) C(111) 122.5(4)
C(104) C(99) C(100) 120.4(5)
C(99) C(100) C(101) 118.2(5)
C(99) C(104) C(103) 120.6(5)
C(111) C(100) C(101) 119.2(4)
C(100) C(101) C(102) 121.3(5)
C(100) C(101) C(117) 117.6(5)
C(100) C(111) C(112) 118.7(5)
C(100) C(111) C(116) 123.0(6)
C(101) C(102) C(103) 119.2(5)
C(117) C(101) C(102) 121.1(5)
C(101) C(102) C(123) 120.3(5)
C(101) C(117) C(118) 119.2(6)
C(101) C(117) C(122) 120.3(6)
C(102) C(103) C(104) 120.2(5)
C(123) C(102) C(103) 120.5(5)
C(102) C(103) C(129) 121.3(5)
C(102) C(123) C(124) 120.4(6)
C(102) C(123) C(128) 120.9(6)
C(129) C(103) C(104) 118.5(5)
C(103) C(129) C(134) 119.2(6)
C(103) C(129) C(130) 121.3(5)
C(105) C(106) C(135) 117.2(5)
C(110) C(105) C(106) 119.0(5)
C(105) C(106) C(107) 119.5(5)
C(105) C(110) C(109) 122.0(5)
C(135) C(106) C(107) 123.1(5)
C(106) C(107) C(108) 121.4(5)
C(106) C(107) C(141) 118.0(5)
C(106) C(135) C(136) 121.2(7)
C(106) C(135) C(140) 118.8(6)
C(107) C(108) C(109) 119.1(5)
C(141) C(107) C(108) 120.3(5)
C(107) C(108) C(147) 118.8(5)
C(107) C(141) C(142) 121.8(7)
C(107) C(141) C(146) 121.3(5)
C(108) C(109) C(110) 119.0(5)
C(147) C(108) C(109) 121.9(4)
C(108) C(109) C(153) 123.7(5)
C(108) C(147) C(148) 121.2(5)
C(108) C(147) C(152) 120.3(4)
C(153) C(109) C(110) 117.3(5)
C(109) C(153) C(158) 120.8(4)
C(109) C(153) C(154) 120.6(4)
C(116) C(111) C(112) 118.3(5)
C(111) C(112) C(113) 119.9(6)
C(111) C(116) C(115) 120.4(7)
C(112) C(113) C(114) 120.3(7)
C(113) C(114) C(115) 119.7(6)
C(114) C(115) C(116) 121.3(6)
C(122) C(117) C(118) 120.5(6)
C(117) C(118) C(119) 120.1(8)
C(117) C(122) C(121) 119.6(8)
C(118) C(119) C(120) 119(1)
C(119) C(120) C(121) 118.5(7)
C(120) C(121) C(122) 121.5(8)
C(128) C(123) C(124) 118.6(5)
C(123) C(124) C(125) 122.1(6)
C(123) C(128) C(127) 119.5(7)
C(124) C(125) C(126) 119.0(7)
C(125) C(126) C(127) 119.7(6)
C(126) C(127) C(128) 121.0(6)
C(134) C(129) C(130) 119.4(5)
C(129) C(130) C(131) 121.3(6)
C(129) C(134) C(133) 119.5(6)
C(130) C(131) C(132) 119.9(7)
C(131) C(132) C(133) 118.5(5)
C(132) C(133) C(134) 121.4(6)
C(140) C(135) C(136) 119.7(8)
C(135) C(136) C(137) 125(1)
C(135) C(140) C(139) 119(1)
C(136) C(137) C(138) 115(1)
C(137) C(138) C(139) 123(1)
C(138) C(139) C(140) 116(1)
C(146) C(141) C(142) 116.9(6)
C(141) C(142) C(143) 121.5(8)
C(141) C(146) C(145) 123.1(6)
C(142) C(143) C(144) 118.9(7)
C(143) C(144) C(145) 120.0(7)
C(144) C(145) C(146) 119.6(8)
C(152) C(147) C(148) 118.5(6)
C(147) C(148) C(149) 121.4(6)
C(147) C(152) C(151) 120.0(5)
C(148) C(149) C(150) 119.7(5)
C(149) C(150) C(151) 120.3(6)
C(150) C(151) C(152) 120.1(6)
C(158) C(153) C(154) 118.5(5)
C(153) C(154) C(155) 119.5(5)
C(153) C(158) C(157) 120.8(5)
C(154) C(155) C(156) 121.2(5)
C(155) C(156) C(157) 118.5(5)
C(156) C(157) C(158) 121.4(5)
C(159) C(160) C(161) 113.8(5)
C(166) C(159) C(160) 123.9(8)
C(159) C(166) C(165) 126.0(6)
C(160) C(161) C(162) 113.4(5)
C(161) C(162) C(163) 125.5(6)
C(162) C(163) C(164) 123.0(6)
C(163) C(164) C(165) 112.7(8)
C(164) C(165) C(166) 111.4(6)
C(167) C(168) C(169) 113.6(8)
C(168) C(169) C(170) 115.3(8)
C(169) C(170) C(171) 114.6(9)
C(172) C(173) C(174) 113(1)
C(172) C(173) C(179) 150(1)
C(172) C(173) C(180) 148(1)
C(172) C(173) C(181) 103(1)
C(173) C(174) C(179) 82(1)
C(179) C(173) C(174) 36(1)
C(180) C(173) C(174) 85(1)
C(181) C(173) C(174) 137(1)
C(173) C(174) C(175) 118(1)
C(173) C(179) C(174) 61(1)
C(173) C(179) C(180) 62(1)
C(180) C(173) C(179) 53(1)
C(181) C(173) C(179) 104(1)
C(173) C(179) C(175) 161(2)
C(173) C(180) C(179) 64(1)
C(173) C(180) C(181) 49(1)
C(181) C(173) C(180) 52(1)
C(173) C(181) C(180) 77(1)
C(174) C(175) C(179) 38(1)
C(179) C(174) C(175) 36(1)
C(174) C(175) C(176) 103(1)
C(174) C(175) C(178) 120(1)
C(174) C(179) C(180) 114(2)
C(174) C(179) C(175) 104(2)
C(179) C(175) C(176) 132(1)
C(175) C(176) C(178) 39(1)
C(178) C(175) C(176) 30(1)
C(179) C(175) C(178) 158(2)
C(175) C(178) C(176) 110(1)
C(175) C(179) C(180) 120(2)
C(179) C(180) C(181) 112(2)
Rh(1) C(76) H(53) 112.9849
Rh(1) C(79) H(58) 114.5338
Rh(1) C(80) H(59) 113.9836
Rh(1) C(83) H(64) 112.4164
Rh(2) C(159) H(117) 113.6571
Rh(2) C(162) H(122) 114.4614
Rh(2) C(163) H(123) 114.8064
Rh(2) C(166) H(128) 113.0685
N(1) C(2) H(1) 125.5109
N(2) C(3) H(2) 126.9934
N(3) C(85) H(65) 126.1479
N(4) C(86) H(66) 125.9071
H(1) C(2) C(3) 126.6012
C(2) C(3) H(2) 127.7179
C(4) C(5) H(3) 120.0511
C(4) C(9) H(6) 119.4726
H(3) C(5) C(6) 121.5587
C(5) C(6) H(4) 119.6275
H(4) C(6) C(7) 118.5525
C(7) C(8) H(5) 119.0199
C(8) C(9) H(6) 121.2643
H(5) C(8) C(9) 119.9981
C(10) C(11) H(7) 119.7848
C(10) C(15) H(10) 120.5657
H(7) C(11) C(12) 121.2167
C(11) C(12) H(8) 119.8007
H(8) C(12) C(13) 119.2228
C(13) C(14) H(9) 118.7299
C(14) C(15) H(10) 121.2174
H(9) C(14) C(15) 118.9793
C(16) C(21) H(11) 118.7801
C(20) C(21) H(11) 118.5593
C(22) C(27) H(12) 118.8310
C(26) C(27) H(12) 118.6087
C(28) C(29) H(13) 118.6408
C(28) C(33) H(17) 119.8775
H(13) C(29) C(30) 120.4218
C(29) C(30) H(14) 120.5869
H(14) C(30) C(31) 119.8967
C(30) C(31) H(15) 119.7944
C(31) C(32) H(16) 120.3271
H(15) C(31) C(32) 118.7908
C(32) C(33) H(17) 120.6267
H(16) C(32) C(33) 120.9089
C(34) C(35) H(18) 117.0719
C(34) C(39) H(22) 118.5751
H(18) C(35) C(36) 122.1830
C(35) C(36) H(19) 119.9802
H(19) C(36) C(37) 123.6202
C(36) C(37) H(20) 116.6245
C(37) C(38) H(21) 118.8809
H(20) C(37) C(38) 120.0873
C(38) C(39) H(22) 119.5243
H(21) C(38) C(39) 123.7776
C(40) C(41) H(23) 119.1822
C(40) C(45) H(27) 118.9609
H(23) C(41) C(42) 120.9419
C(41) C(42) H(24) 119.4797
H(24) C(42) C(43) 119.1558
C(42) C(43) H(25) 121.6582
C(43) C(44) H(26) 119.1999
H(25) C(43) C(44) 121.2226
C(44) C(45) H(27) 121.2175
H(26) C(44) C(45) 118.2932
C(46) C(47) H(28) 119.1268
C(46) C(51) H(32) 118.9369
H(28) C(47) C(48) 120.0220
C(47) C(48) H(29) 120.1562
H(29) C(48) C(49) 119.5481
C(48) C(49) H(30) 120.1965
C(49) C(50) H(31) 119.3347
H(30) C(49) C(50) 120.2830
C(50) C(51) H(32) 120.2595
H(31) C(50) C(51) 119.9680
C(52) C(53) H(33) 118.8942
C(52) C(57) H(37) 118.2832
H(33) C(53) C(54) 120.8833
C(53) C(54) H(34) 119.5505
H(34) C(54) C(55) 119.8178
C(54) C(55) H(35) 120.0818
C(55) C(56) H(36) 119.9222
H(35) C(55) C(56) 120.1226
C(56) C(57) H(37) 119.5362
H(36) C(56) C(57) 120.8038
C(58) C(59) H(38) 119.3099
C(58) C(63) H(42) 119.8006
H(38) C(59) C(60) 119.5795
C(59) C(60) H(39) 120.3662
H(39) C(60) C(61) 120.2153
C(60) C(61) H(40) 119.6911
C(61) C(62) H(41) 120.8046
H(40) C(61) C(62) 119.4469
C(62) C(63) H(42) 119.8825
H(41) C(62) C(63) 120.2600
C(64) C(65) H(43) 118.5693
C(64) C(69) H(47) 118.6891
H(43) C(65) C(66) 120.6703
C(65) C(66) H(44) 119.8711
H(44) C(66) C(67) 120.3522
C(66) C(67) H(45) 119.7799
C(67) C(68) H(46) 120.8584
H(45) C(67) C(68) 118.9226
C(68) C(69) H(47) 118.5392
H(46) C(68) C(69) 122.0488
C(70) C(71) H(48) 119.3185
C(70) C(75) H(52) 119.9829
H(48) C(71) C(72) 118.9678
C(71) C(72) H(49) 121.0713
H(49) C(72) C(73) 119.9297
C(72) C(73) H(50) 120.7913
C(73) C(74) H(51) 119.8739
H(50) C(73) C(74) 119.5377
C(74) C(75) H(52) 119.4621
H(51) C(74) C(75) 119.0801
H(53) C(76) C(77) 114.2413
C(76) C(77) H(55) 109.0043
C(76) C(77) H(54) 108.1193
H(53) C(76) C(83) 114.0759
C(76) C(83) H(64) 113.4856
H(55) C(77) C(78) 107.9100
C(77) C(78) H(56) 108.1865
H(54) C(77) C(78) 109.3248
C(77) C(78) H(57) 109.3390
H(55) C(77) H(54) 109.4653
H(56) C(78) C(79) 107.1754
C(78) C(79) H(58) 114.4219
H(57) C(78) C(79) 109.8361
H(57) C(78) H(56) 109.4587
H(58) C(79) C(80) 115.4279
C(79) C(80) H(59) 115.1807
H(59) C(80) C(81) 113.8389
C(80) C(81) H(61) 109.6688
C(80) C(81) H(60) 107.1362
H(61) C(81) C(82) 108.4945
C(81) C(82) H(62) 109.3788
C(81) C(82) H(63) 108.3933
H(60) C(81) C(82) 108.2396
H(61) C(81) H(60) 109.4608
H(62) C(82) C(83) 109.0442
C(82) C(83) H(64) 113.2122
H(63) C(82) C(83) 109.3793
H(63) C(82) H(62) 109.4637
H(65) C(85) C(86) 127.0567
C(85) C(86) H(66) 126.6666
C(87) C(88) H(67) 120.9213
C(87) C(92) H(70) 119.8379
H(67) C(88) C(89) 121.0464
C(88) C(89) H(68) 120.2851
H(68) C(89) C(90) 118.7302
C(90) C(91) H(69) 119.9462
C(91) C(92) H(70) 120.3852
H(69) C(91) C(92) 120.5924
C(93) C(94) H(71) 119.6177
C(93) C(98) H(74) 120.0651
H(71) C(94) C(95) 120.7602
C(94) C(95) H(72) 119.9242
H(72) C(95) C(96) 119.1045
C(96) C(97) H(73) 118.7069
C(97) C(98) H(74) 121.7442
H(73) C(97) C(98) 119.3873
C(99) C(104) H(75) 119.5292
C(103) C(104) H(75) 119.9078
C(105) C(110) H(76) 118.6754
C(109) C(110) H(76) 119.3709
C(111) C(112) H(77) 119.7558
C(111) C(116) H(81) 119.5943
H(77) C(112) C(113) 120.2994
C(112) C(113) H(78) 119.8617
H(78) C(113) C(114) 119.7949
C(113) C(114) H(79) 119.8660
C(114) C(115) H(80) 119.0128
H(79) C(114) C(115) 120.4140
C(115) C(116) H(81) 119.9934
H(80) C(115) C(116) 119.7142
C(117) C(118) H(82) 119.3630
C(117) C(122) H(86) 119.4626
H(82) C(118) C(119) 120.5326
C(118) C(119) H(83) 120.7223
H(83) C(119) C(120) 119.4950
C(119) C(120) H(84) 121.3164
C(120) C(121) H(85) 118.9912
H(84) C(120) C(121) 120.1773
C(121) C(122) H(86) 120.9588
H(85) C(121) C(122) 119.4667
C(123) C(124) H(87) 118.5531
C(123) C(128) H(91) 120.1658
H(87) C(124) C(125) 119.3542
C(124) C(125) H(88) 120.4441
H(88) C(125) C(126) 120.5314
C(125) C(126) H(89) 120.3662
C(126) C(127) H(90) 119.7502
H(89) C(126) C(127) 119.8881
C(127) C(128) H(91) 120.3445
H(90) C(127) C(128) 119.2237
C(129) C(130) H(92) 119.5162
C(129) C(134) H(96) 119.7872
H(92) C(130) C(131) 119.2269
C(130) C(131) H(93) 120.7940
H(93) C(131) C(132) 119.2643
C(131) C(132) H(94) 120.8435
C(132) C(133) H(95) 119.4592
H(94) C(132) C(133) 120.6771
C(133) C(134) H(96) 120.6946
H(95) C(133) C(134) 119.1261
C(135) C(136) H(97) 117.7939
C(135) C(140) H(101) 119.4097
H(97) C(136) C(137) 116.5472
C(136) C(137) H(98) 124.9303
H(98) C(137) C(138) 119.8230
C(137) C(138) H(99) 119.5280
C(138) C(139) H(100) 122.5371
H(99) C(138) C(139) 117.2538
C(139) C(140) H(101) 120.7515
H(100) C(139) C(140) 121.0699
C(141) C(142) H(102) 118.1982
C(141) C(146) H(106) 118.3337
H(102) C(142) C(143) 120.3078
C(142) C(143) H(103) 120.6429
H(103) C(143) C(144) 120.4222
C(143) C(144) H(104) 119.6955
C(144) C(145) H(105) 119.0490
H(104) C(144) C(145) 120.3158
C(145) C(146) H(106) 118.5623
H(105) C(145) C(146) 121.3305
C(147) C(148) H(107) 119.1094
C(147) C(152) H(111) 119.7083
H(107) C(148) C(149) 119.4886
C(148) C(149) H(108) 120.7013
C(149) C(150) H(109) 119.8840
H(108) C(149) C(150) 119.6429
C(150) C(151) H(110) 119.9525
H(109) C(150) C(151) 119.8404
C(151) C(152) H(111) 120.2532
H(110) C(151) C(152) 119.9372
C(153) C(154) H(112) 119.5859
C(153) C(158) H(116) 118.9846
C(154) C(155) H(113) 119.4010
H(112) C(154) C(155) 120.8792
H(113) C(155) C(156) 119.3675
C(155) C(156) H(114) 120.3799
C(156) C(157) H(115) 119.2354
H(114) C(156) C(157) 121.0924
C(157) C(158) H(116) 120.1700
H(115) C(157) C(158) 119.4068
H(117) C(159) C(160) 114.4519
C(159) C(160) H(118) 108.3494
C(159) C(160) H(119) 108.3660
H(117) C(159) C(166) 114.5938
C(159) C(166) H(128) 113.7883
H(118) C(160) C(161) 108.6653
C(160) C(161) H(121) 108.5514
C(160) C(161) H(120) 108.2569
H(119) C(160) C(161) 108.1883
H(119) C(160) H(118) 109.4610
H(121) C(161) C(162) 109.1034
C(161) C(162) H(122) 114.2857
H(120) C(161) C(162) 108.0474
H(121) C(161) H(120) 109.4560
H(122) C(162) C(163) 114.1217
C(162) C(163) H(123) 115.5967
H(123) C(163) C(164) 114.3503
C(163) C(164) H(125) 108.3319
C(163) C(164) H(124) 109.0112
H(125) C(164) C(165) 108.1809
C(164) C(165) H(127) 108.3740
H(124) C(164) C(165) 109.0858
C(164) C(165) H(126) 109.2584
H(125) C(164) H(124) 109.4540
H(127) C(165) C(166) 110.0021
C(165) C(166) H(128) 113.3156
H(126) C(165) C(166) 108.3644
H(127) C(165) H(126) 109.4338

loop_
_geom_bond_atom_site_label_1
_geom_bond_atom_site_label_2
_geom_bond_distance
Rh(1) Cl(1) 2.401(2)
Rh(1) C(1) 2.010(5)
Rh(1) C(76) 2.098(6)
Rh(1) C(79) 2.221(5)
Rh(1) C(80) 2.173(5)
Rh(1) C(83) 2.116(7)
Rh(2) Cl(2) 2.409(1)
Rh(2) C(84) 2.036(6)
Rh(2) C(159) 2.126(6)
Rh(2) C(162) 2.211(7)
Rh(2) C(163) 2.239(9)
Rh(2) C(166) 2.108(6)
N(1) C(1) 1.378(6)
N(1) C(2) 1.427(7)
N(1) C(4) 1.448(7)
N(2) C(1) 1.377(7)
N(2) C(3) 1.418(6)
N(2) C(10) 1.442(6)
N(3) C(84) 1.369(8)
N(3) C(85) 1.393(7)
N(3) C(87) 1.448(6)
N(4) C(84) 1.365(6)
N(4) C(86) 1.389(9)
N(4) C(93) 1.439(7)
C(2) C(3) 1.351(8)
C(4) C(5) 1.409(8)
C(4) C(9) 1.383(9)
C(5) C(6) 1.353(8)
C(6) C(7) 1.408(9)
C(7) C(8) 1.395(8)
C(7) C(16) 1.503(8)
C(8) C(9) 1.371(8)
C(10) C(11) 1.385(9)
C(10) C(15) 1.388(8)
C(11) C(12) 1.382(7)
C(12) C(13) 1.399(8)
C(13) C(14) 1.381(9)
C(13) C(22) 1.500(7)
C(14) C(15) 1.379(7)
C(16) C(17) 1.416(9)
C(16) C(21) 1.40(1)
C(17) C(18) 1.393(8)
C(17) C(28) 1.51(1)
C(18) C(19) 1.42(1)
C(18) C(34) 1.479(9)
C(19) C(20) 1.419(8)
C(19) C(40) 1.481(8)
C(20) C(21) 1.407(8)
C(20) C(46) 1.49(1)
C(22) C(23) 1.412(9)
C(22) C(27) 1.395(8)
C(23) C(24) 1.408(7)
C(23) C(52) 1.495(8)
C(24) C(25) 1.408(8)
C(24) C(58) 1.511(9)
C(25) C(26) 1.414(9)
C(25) C(64) 1.494(7)
C(26) C(27) 1.385(7)
C(26) C(70) 1.504(8)
C(28) C(29) 1.397(8)
C(28) C(33) 1.41(1)
C(29) C(30) 1.39(1)
C(30) C(31) 1.37(1)
C(31) C(32) 1.42(1)
C(32) C(33) 1.41(1)
C(34) C(35) 1.42(1)
C(34) C(39) 1.37(1)
C(35) C(36) 1.38(1)
C(36) C(37) 1.50(2)
C(37) C(38) 1.34(2)
C(38) C(39) 1.43(1)
C(40) C(41) 1.396(8)
C(40) C(45) 1.377(9)
C(41) C(42) 1.426(8)
C(42) C(43) 1.38(1)
C(43) C(44) 1.393(9)
C(44) C(45) 1.407(8)
C(46) C(47) 1.415(7)
C(46) C(51) 1.398(8)
C(47) C(48) 1.40(1)
C(48) C(49) 1.386(9)
C(49) C(50) 1.386(8)
C(50) C(51) 1.40(1)
C(52) C(53) 1.360(8)
C(52) C(57) 1.38(1)
C(53) C(54) 1.403(9)
C(54) C(55) 1.36(1)
C(55) C(56) 1.364(9)
C(56) C(57) 1.376(9)
C(58) C(59) 1.403(9)
C(58) C(63) 1.390(8)
C(59) C(60) 1.37(1)
C(60) C(61) 1.384(9)
C(61) C(62) 1.41(1)
C(62) C(63) 1.39(1)
C(64) C(65) 1.361(7)
C(64) C(69) 1.380(7)
C(65) C(66) 1.394(8)
C(66) C(67) 1.349(8)
C(67) C(68) 1.401(9)
C(68) C(69) 1.374(8)
C(70) C(71) 1.401(7)
C(70) C(75) 1.380(8)
C(71) C(72) 1.37(1)
C(72) C(73) 1.400(9)
C(73) C(74) 1.365(8)
C(74) C(75) 1.375(9)
C(76) C(77) 1.464(8)
C(76) C(83) 1.423(8)
C(77) C(78) 1.506(9)
C(78) C(79) 1.495(9)
C(79) C(80) 1.371(8)
C(80) C(81) 1.52(1)
C(81) C(82) 1.54(1)
C(82) C(83) 1.492(8)
C(85) C(86) 1.339(7)
C(87) C(88) 1.382(8)
C(87) C(92) 1.382(7)
C(88) C(89) 1.381(7)
C(89) C(90) 1.413(7)
C(90) C(91) 1.379(8)
C(90) C(99) 1.508(7)
C(91) C(92) 1.393(7)
C(93) C(94) 1.386(7)
C(93) C(98) 1.383(8)
C(94) C(95) 1.371(8)
C(95) C(96) 1.397(9)
C(96) C(97) 1.395(7)
C(96) C(105) 1.505(8)
C(97) C(98) 1.384(8)
C(99) C(100) 1.439(7)
C(99) C(104) 1.401(7)
C(100) C(101) 1.430(7)
C(100) C(111) 1.509(7)
C(101) C(102) 1.409(7)
C(101) C(117) 1.486(8)
C(102) C(103) 1.427(7)
C(102) C(123) 1.485(7)
C(103) C(104) 1.412(7)
C(103) C(129) 1.481(7)
C(105) C(106) 1.406(8)
C(105) C(110) 1.410(7)
C(106) C(107) 1.409(9)
C(106) C(135) 1.505(9)
C(107) C(108) 1.413(7)
C(107) C(141) 1.504(8)
C(108) C(109) 1.416(8)
C(108) C(147) 1.485(8)
C(109) C(110) 1.405(8)
C(109) C(153) 1.494(7)
C(111) C(112) 1.40(1)
C(111) C(116) 1.394(9)
C(112) C(113) 1.402(8)
C(113) C(114) 1.36(1)
C(114) C(115) 1.38(1)
C(115) C(116) 1.363(9)
C(117) C(118) 1.39(1)
C(117) C(122) 1.39(1)
C(118) C(119) 1.42(1)
C(119) C(120) 1.40(1)
C(120) C(121) 1.42(1)
C(121) C(122) 1.386(9)
C(123) C(124) 1.38(1)
C(123) C(128) 1.382(9)
C(124) C(125) 1.373(8)
C(125) C(126) 1.37(1)
C(126) C(127) 1.38(1)
C(127) C(128) 1.382(8)
C(129) C(130) 1.408(9)
C(129) C(134) 1.392(9)
C(130) C(131) 1.380(8)
C(131) C(132) 1.41(1)
C(132) C(133) 1.41(1)
C(133) C(134) 1.397(8)
C(135) C(136) 1.36(1)
C(135) C(140) 1.35(1)
C(136) C(137) 1.29(2)
C(137) C(138) 1.37(2)
C(138) C(139) 1.44(2)
C(139) C(140) 1.36(1)
C(141) C(142) 1.357(8)
C(141) C(146) 1.39(1)
C(142) C(143) 1.41(1)
C(143) C(144) 1.40(1)
C(144) C(143) 1.40(1)
C(144) C(145) 1.35(1)
C(145) C(144) 1.35(1)
C(145) C(146) 1.36(1)
C(147) C(148) 1.384(7)
C(147) C(152) 1.405(9)
C(148) C(149) 1.374(9)
C(149) C(150) 1.38(1)
C(150) C(151) 1.386(7)
C(151) C(152) 1.379(9)
C(153) C(154) 1.394(7)
C(153) C(158) 1.411(7)
C(154) C(155) 1.427(8)
C(155) C(156) 1.373(8)
C(156) C(157) 1.400(8)
C(157) C(158) 1.374(7)
C(159) C(160) 1.50(1)
C(159) C(166) 1.41(1)
C(160) C(161) 1.60(1)
C(161) C(162) 1.47(1)
C(162) C(163) 1.39(1)
C(163) C(164) 1.52(1)
C(164) C(165) 1.59(1)
C(165) C(166) 1.52(1)
C(167) C(168) 1.51(2)
C(168) C(169) 1.55(1)
C(169) C(170) 1.46(2)
C(170) C(171) 1.55(2)
C(172) C(173) 1.43(3)
C(173) C(174) 1.55(2)
C(173) C(179) 1.75(3)
C(173) C(180) 1.73(4)
C(173) C(181) 1.35(3)
C(174) C(175) 1.63(3)
C(174) C(179) 1.05(3)
C(175) C(176) 1.82(2)
C(175) C(178) 1.23(2)
C(175) C(179) 1.01(3)
C(176) C(178) 0.98(2)
C(179) C(180) 1.57(3)
C(180) C(181) 1.40(4)
C(2) H(1) 0.9499
C(3) H(2) 0.9501
C(5) H(3) 0.9500
C(6) H(4) 0.9500
C(8) H(5) 0.9500
C(9) H(6) 0.9500
C(11) H(7) 0.9500
C(12) H(8) 0.9500
C(14) H(9) 0.9501
C(15) H(10) 0.9500
C(21) H(11) 0.9501
C(27) H(12) 0.9498
C(29) H(13) 0.9500
C(30) H(14) 0.9499
C(31) H(15) 0.9501
C(32) H(16) 0.9500
C(33) H(17) 0.9499
C(35) H(18) 0.9501
C(36) H(19) 0.9499
C(37) H(20) 0.9501
C(38) H(21) 0.9500
C(39) H(22) 0.9500
C(41) H(23) 0.9500
C(42) H(24) 0.9501
C(43) H(25) 0.9500
C(44) H(26) 0.9500
C(45) H(27) 0.9500
C(47) H(28) 0.9500
C(48) H(29) 0.9499
C(49) H(30) 0.9500
C(50) H(31) 0.9500
C(51) H(32) 0.9499
C(53) H(33) 0.9500
C(54) H(34) 0.9500
C(55) H(35) 0.9501
C(56) H(36) 0.9500
C(57) H(37) 0.9500
C(59) H(38) 0.9500
C(60) H(39) 0.9500
C(61) H(40) 0.9500
C(62) H(41) 0.9501
C(63) H(42) 0.9500
C(65) H(43) 0.9500
C(66) H(44) 0.9500
C(67) H(45) 0.9499
C(68) H(46) 0.9500
C(69) H(47) 0.9500
C(71) H(48) 0.9499
C(72) H(49) 0.9499
C(73) H(50) 0.9500
C(74) H(51) 0.9498
C(75) H(52) 0.9501
C(76) H(53) 0.9502
C(77) H(54) 0.9501
C(77) H(55) 0.9501
C(78) H(56) 0.9501
C(78) H(57) 0.9500
C(79) H(58) 0.9500
C(80) H(59) 0.9499
C(81) H(60) 0.9500
C(81) H(61) 0.9499
C(82) H(62) 0.9500
C(82) H(63) 0.9500
C(83) H(64) 0.9500
C(85) H(65) 0.9500
C(86) H(66) 0.9500
C(88) H(67) 0.9501
C(89) H(68) 0.9501
C(91) H(69) 0.9500
C(92) H(70) 0.9501
C(94) H(71) 0.9500
C(95) H(72) 0.9499
C(97) H(73) 0.9500
C(98) H(74) 0.9501
C(104) H(75) 0.9499
C(110) H(76) 0.9499
C(112) H(77) 0.9501
C(113) H(78) 0.9501
C(114) H(79) 0.9501
C(115) H(80) 0.9499
C(116) H(81) 0.9501
C(118) H(82) 0.9500
C(119) H(83) 0.9500
C(120) H(84) 0.9500
C(121) H(85) 0.9500
C(122) H(86) 0.9499
C(124) H(87) 0.9500
C(125) H(88) 0.9501
C(126) H(89) 0.9497
C(127) H(90) 0.9499
C(128) H(91) 0.9500
C(130) H(92) 0.9500
C(131) H(93) 0.9499
C(132) H(94) 0.9500
C(133) H(95) 0.9500
C(134) H(96) 0.9500
C(136) H(97) 0.9500
C(137) H(98) 0.9500
C(138) H(99) 0.9501
C(139) H(100) 0.9499
C(140) H(101) 0.9499
C(142) H(102) 0.9501
C(143) H(103) 0.9500
C(144) H(104) 0.9500
C(145) H(105) 0.9500
C(146) H(106) 0.9500
C(148) H(107) 0.9500
C(149) H(108) 0.9501
C(150) H(109) 0.9500
C(151) H(110) 0.9499
C(152) H(111) 0.9500
C(154) H(112) 0.9500
C(155) H(113) 0.9500
C(156) H(114) 0.9500
C(157) H(115) 0.9500
C(158) H(116) 0.9500
C(159) H(117) 0.9500
C(160) H(118) 0.9499
C(160) H(119) 0.9498
C(161) H(120) 0.9501
C(161) H(121) 0.9499
C(162) H(122) 0.9500
C(163) H(123) 0.9500
C(164) H(124) 0.9502
C(164) H(125) 0.9499
C(165) H(126) 0.9501
C(165) H(127) 0.9503
C(166) H(128) 0.9501
H(19) C(36) 0.9499
H(104) C(144) 0.9500

loop_
_geom_torsion_atom_site_label_1
_geom_torsion_atom_site_label_2
_geom_torsion_atom_site_label_3
_geom_torsion_atom_site_label_4
_geom_torsion
Cl(1) Rh(1) C(1) N(1) 90.6(6)
Cl(1) Rh(1) C(1) N(2) -94.9(5)
C(76) Rh(1) C(1) N(1) -64.1(6)
C(76) Rh(1) C(1) N(2) 110.5(5)
C(79) Rh(1) C(1) N(1) -20(1)
C(79) Rh(1) C(1) N(2) 153.8(6)
C(80) Rh(1) C(1) N(1) -174.2(3)
C(80) Rh(1) C(1) N(2) 0.3(9)
C(83) Rh(1) C(1) N(1) -103.5(6)
C(83) Rh(1) C(1) N(2) 71.0(5)
Cl(1) Rh(1) C(76) C(77) 56.4(6)
Cl(1) Rh(1) C(76) C(83) 178.2(3)
C(1) Rh(1) C(76) C(77) 148.6(4)
C(1) Rh(1) C(76) C(83) -89.6(3)
C(79) Rh(1) C(76) C(77) -22.9(4)
C(79) Rh(1) C(76) C(83) 98.9(3)
C(80) Rh(1) C(76) C(77) -54.9(4)
C(80) Rh(1) C(76) C(83) 66.9(3)
C(83) Rh(1) C(76) C(77) -121.8(5)
Cl(1) Rh(1) C(79) C(78) -152.2(5)
Cl(1) Rh(1) C(79) C(80) 87.4(4)
C(1) Rh(1) C(79) C(78) -41(1)
C(1) Rh(1) C(79) C(80) -161.5(7)
C(76) Rh(1) C(79) C(78) 2.9(4)
C(76) Rh(1) C(79) C(80) -117.5(4)
C(80) Rh(1) C(79) C(78) 120.4(6)
C(83) Rh(1) C(79) C(78) 41.8(5)
C(83) Rh(1) C(79) C(80) -78.6(4)
Cl(1) Rh(1) C(80) C(79) -94.3(4)
Cl(1) Rh(1) C(80) C(81) 142.6(4)
C(1) Rh(1) C(80) C(79) 170.7(4)
C(1) Rh(1) C(80) C(81) 47.6(7)
C(76) Rh(1) C(80) C(79) 62.2(4)
C(76) Rh(1) C(80) C(81) -60.9(4)
C(79) Rh(1) C(80) C(81) -123.1(6)
C(83) Rh(1) C(80) C(79) 98.4(4)
C(83) Rh(1) C(80) C(81) -24.8(4)
Cl(1) Rh(1) C(83) C(76) -176.8(5)
Cl(1) Rh(1) C(83) C(82) -55.5(9)
C(1) Rh(1) C(83) C(76) 90.4(3)
C(1) Rh(1) C(83) C(82) -148.4(4)
C(76) Rh(1) C(83) C(82) 121.2(5)
C(79) Rh(1) C(83) C(76) -77.3(3)
C(79) Rh(1) C(83) C(82) 43.9(4)
C(80) Rh(1) C(83) C(76) -113.2(3)
C(80) Rh(1) C(83) C(82) 8.0(4)
Cl(2) Rh(2) C(84) N(3) -93.4(4)
Cl(2) Rh(2) C(84) N(4) 83.4(5)
C(159) Rh(2) C(84) N(3) 68.6(4)
C(159) Rh(2) C(84) N(4) -114.6(5)
C(162) Rh(2) C(84) N(3) -6.5(7)
C(162) Rh(2) C(84) N(4) 170.3(3)
C(163) Rh(2) C(84) N(3) 163.4(4)
C(163) Rh(2) C(84) N(4) -19(1)
C(166) Rh(2) C(84) N(3) 107.4(4)
C(166) Rh(2) C(84) N(4) -75.7(5)
Cl(2) Rh(2) C(159) C(160) -61(1)
Cl(2) Rh(2) C(159) C(166) 178.6(5)
C(84) Rh(2) C(159) C(160) -149.6(6)
C(84) Rh(2) C(159) C(166) 90.9(4)
C(162) Rh(2) C(159) C(160) 6.3(6)
C(162) Rh(2) C(159) C(166) -113.2(5)
C(163) Rh(2) C(159) C(160) 42.2(6)
C(163) Rh(2) C(159) C(166) -77.3(4)
C(166) Rh(2) C(159) C(160) 119.5(8)
Cl(2) Rh(2) C(162) C(161) 140.5(5)
Cl(2) Rh(2) C(162) C(163) -96.8(4)
C(84) Rh(2) C(162) C(161) 53.8(7)
C(84) Rh(2) C(162) C(163) 176.5(3)
C(159) Rh(2) C(162) C(161) -22.9(5)
C(159) Rh(2) C(162) C(163) 99.8(4)
C(163) Rh(2) C(162) C(161) -122.7(6)
C(166) Rh(2) C(162) C(161) -58.5(5)
C(166) Rh(2) C(162) C(163) 64.1(4)
Cl(2) Rh(2) C(163) C(162) 84.5(4)
Cl(2) Rh(2) C(163) C(164) -156.4(5)
C(84) Rh(2) C(163) C(162) -172.9(7)
C(84) Rh(2) C(163) C(164) -53(1)
C(159) Rh(2) C(163) C(162) -78.1(4)
C(159) Rh(2) C(163) C(164) 41.0(5)
C(162) Rh(2) C(163) C(164) 119.1(6)
C(166) Rh(2) C(163) C(162) -116.2(4)
C(166) Rh(2) C(163) C(164) 2.9(4)
Cl(2) Rh(2) C(166) C(159) -178.8(5)
Cl(2) Rh(2) C(166) C(165) 59.0(8)
C(84) Rh(2) C(166) C(159) -89.7(4)
C(84) Rh(2) C(166) C(165) 148.0(4)
C(159) Rh(2) C(166) C(165) -122.2(6)
C(162) Rh(2) C(166) C(159) 67.4(5)
C(162) Rh(2) C(166) C(165) -54.8(4)
C(163) Rh(2) C(166) C(159) 100.1(4)
C(163) Rh(2) C(166) C(165) -22.1(4)
C(2) N(1) C(1) Rh(1) 176.3(5)
C(2) N(1) C(1) N(2) 0.9(7)
C(4) N(1) C(1) Rh(1) -1(1)
C(4) N(1) C(1) N(2) -177.1(5)
C(1) N(1) C(2) C(3) -0.9(8)
C(4) N(1) C(2) C(3) 177.2(6)
C(1) N(1) C(4) C(5) 145.2(6)
C(1) N(1) C(4) C(9) -37.7(9)
C(2) N(1) C(4) C(5) -32.7(8)
C(2) N(1) C(4) C(9) 144.4(6)
C(3) N(2) C(1) Rh(1) -176.5(4)
C(3) N(2) C(1) N(1) -0.7(7)
C(10) N(2) C(1) Rh(1) 2.5(9)
C(10) N(2) C(1) N(1) 178.3(5)
C(1) N(2) C(3) C(2) 0.2(6)
C(10) N(2) C(3) C(2) -178.8(6)
C(1) N(2) C(10) C(11) -130.8(6)
C(1) N(2) C(10) C(15) 50.4(8)
C(3) N(2) C(10) C(11) 48.1(8)
C(3) N(2) C(10) C(15) -130.8(6)
C(85) N(3) C(84) Rh(2) 177.5(3)
C(85) N(3) C(84) N(4) -0.0(4)
C(87) N(3) C(84) Rh(2) -1.2(6)
C(87) N(3) C(84) N(4) -178.8(4)
C(84) N(3) C(85) C(86) -0.4(5)
C(87) N(3) C(85) C(86) 178.4(4)
C(84) N(3) C(87) C(88) -131.4(5)
C(84) N(3) C(87) C(92) 53.2(7)
C(85) N(3) C(87) C(88) 50.1(7)
C(85) N(3) C(87) C(92) -125.4(6)
C(86) N(4) C(84) Rh(2) -176.8(3)
C(86) N(4) C(84) N(3) 0.5(5)
C(93) N(4) C(84) Rh(2) 4.8(7)
C(93) N(4) C(84) N(3) -177.9(4)
C(84) N(4) C(86) C(85) -0.7(5)
C(93) N(4) C(86) C(85) 177.8(4)
C(84) N(4) C(93) C(94) 142.5(5)
C(84) N(4) C(93) C(98) -40.3(7)
C(86) N(4) C(93) C(94) -35.7(7)
C(86) N(4) C(93) C(98) 141.5(5)
N(1) C(2) C(3) N(2) 0.4(8)
N(1) C(4) C(5) C(6) 176.9(5)
C(9) C(4) C(5) C(6) -0.2(7)
N(1) C(4) C(9) C(8) -176.5(6)
C(5) C(4) C(9) C(8) 0.5(9)
C(4) C(5) C(6) C(7) 0.2(7)
C(5) C(6) C(7) C(8) -0.5(9)
C(5) C(6) C(7) C(16) 176.8(6)
C(6) C(7) C(8) C(9) 0.8(9)
C(16) C(7) C(8) C(9) -176.6(5)
C(6) C(7) C(16) C(17) -58.8(7)
C(6) C(7) C(16) C(21) 124.2(6)
C(8) C(7) C(16) C(17) 118.4(7)
C(8) C(7) C(16) C(21) -58.5(7)
C(7) C(8) C(9) C(4) -0.8(9)
N(2) C(10) C(11) C(12) -179.0(5)
C(15) C(10) C(11) C(12) -0.1(6)
N(2) C(10) C(15) C(14) 179.6(5)
C(11) C(10) C(15) C(14) 0.8(8)
C(10) C(11) C(12) C(13) -0.6(8)
C(11) C(12) C(13) C(14) 0.6(7)
C(11) C(12) C(13) C(22) 176.3(5)
C(12) C(13) C(14) C(15) 0.1(6)
C(22) C(13) C(14) C(15) -175.7(5)
C(12) C(13) C(22) C(23) 46.9(7)
C(12) C(13) C(22) C(27) -133.7(6)
C(14) C(13) C(22) C(23) -137.5(6)
C(14) C(13) C(22) C(27) 41.9(7)
C(13) C(14) C(15) C(10) -0.8(8)
C(7) C(16) C(17) C(18) -177.5(5)
C(7) C(16) C(17) C(28) -4.9(8)
C(21) C(16) C(17) C(18) -0.5(8)
C(21) C(16) C(17) C(28) 172.1(5)
C(7) C(16) C(21) C(20) 175.9(5)
C(17) C(16) C(21) C(20) -1.1(8)
C(16) C(17) C(18) C(19) 2.3(8)
C(16) C(17) C(18) C(34) 179.6(5)
C(28) C(17) C(18) C(19) -170.2(5)
C(28) C(17) C(18) C(34) 7.1(8)
C(16) C(17) C(28) C(29) -73.6(7)
C(16) C(17) C(28) C(33) 101.9(7)
C(18) C(17) C(28) C(29) 98.9(7)
C(18) C(17) C(28) C(33) -85.5(7)
C(17) C(18) C(19) C(20) -2.4(8)
C(17) C(18) C(19) C(40) 171.8(5)
C(34) C(18) C(19) C(20) -179.6(5)
C(34) C(18) C(19) C(40) -5.5(8)
C(17) C(18) C(34) C(35) 78.6(8)
C(17) C(18) C(34) C(39) -103.8(8)
C(19) C(18) C(34) C(35) -104.1(8)
C(19) C(18) C(34) C(39) 73.5(8)
C(18) C(19) C(20) C(21) 0.7(7)
C(18) C(19) C(20) C(46) -179.6(5)
C(40) C(19) C(20) C(21) -173.3(5)
C(40) C(19) C(20) C(46) 6.4(7)
C(18) C(19) C(40) C(41) 59.4(7)
C(18) C(19) C(40) C(45) -117.0(7)
C(20) C(19) C(40) C(41) -126.6(6)
C(20) C(19) C(40) C(45) 57.0(7)
C(19) C(20) C(21) C(16) 1.0(8)
C(46) C(20) C(21) C(16) -178.7(5)
C(19) C(20) C(46) C(47) 46.4(7)
C(19) C(20) C(46) C(51) -135.2(5)
C(21) C(20) C(46) C(47) -134.0(5)
C(21) C(20) C(46) C(51) 44.4(7)
C(13) C(22) C(23) C(24) -177.1(5)
C(13) C(22) C(23) C(52) 7.3(8)
C(27) C(22) C(23) C(24) 3.5(7)
C(27) C(22) C(23) C(52) -172.1(5)
C(13) C(22) C(27) C(26) 178.5(5)
C(23) C(22) C(27) C(26) -2.1(8)
C(22) C(23) C(24) C(25) -1.9(7)
C(22) C(23) C(24) C(58) 179.7(5)
C(52) C(23) C(24) C(25) 173.8(5)
C(52) C(23) C(24) C(58) -4.6(7)
C(22) C(23) C(52) C(53) 60.8(6)
C(22) C(23) C(52) C(57) -123.1(6)
C(24) C(23) C(52) C(53) -114.8(6)
C(24) C(23) C(52) C(57) 61.3(6)
C(23) C(24) C(25) C(26) -1.2(8)
C(23) C(24) C(25) C(64) 176.2(5)
C(58) C(24) C(25) C(26) 177.2(5)
C(58) C(24) C(25) C(64) -5.4(7)
C(23) C(24) C(58) C(59) -112.1(6)
C(23) C(24) C(58) C(63) 70.5(7)
C(25) C(24) C(58) C(59) 69.5(7)
C(25) C(24) C(58) C(63) -108.0(6)
C(24) C(25) C(26) C(27) 2.7(7)
C(24) C(25) C(26) C(70) -173.9(5)
C(64) C(25) C(26) C(27) -174.7(5)
C(64) C(25) C(26) C(70) 8.8(7)
C(24) C(25) C(64) C(65) -107.6(7)
C(24) C(25) C(64) C(69) 71.4(8)
C(26) C(25) C(64) C(65) 69.7(8)
C(26) C(25) C(64) C(69) -111.2(7)
C(25) C(26) C(27) C(22) -1.1(8)
C(70) C(26) C(27) C(22) 175.5(5)
C(25) C(26) C(70) C(71) 51.6(8)
C(25) C(26) C(70) C(75) -129.8(6)
C(27) C(26) C(70) C(71) -124.9(6)
C(27) C(26) C(70) C(75) 53.7(8)
C(17) C(28) C(29) C(30) 175.4(5)
C(33) C(28) C(29) C(30) -0.3(7)
C(17) C(28) C(33) C(32) -174.7(6)
C(29) C(28) C(33) C(32) 0.8(9)
C(28) C(29) C(30) C(31) -0.8(9)
C(29) C(30) C(31) C(32) 1(1)
C(30) C(31) C(32) C(33) 0(1)
C(31) C(32) C(33) C(28) -0.3(8)
C(18) C(34) C(35) C(36) 176(1)
C(39) C(34) C(35) C(36) -1(1)
C(18) C(34) C(39) C(38) -176.3(8)
C(35) C(34) C(39) C(38) 1(1)
C(34) C(35) C(36) C(37) 1(1)
C(35) C(36) C(37) C(38) -1(2)
C(36) C(37) C(38) C(39) 2(1)
C(37) C(38) C(39) C(34) -1(1)
C(19) C(40) C(41) C(42) -172.2(6)
C(45) C(40) C(41) C(42) 4.2(9)
C(19) C(40) C(45) C(44) 174.5(6)
C(41) C(40) C(45) C(44) -1.9(9)
C(40) C(41) C(42) C(43) -3(1)
C(41) C(42) C(43) C(44) 0.4(9)
C(42) C(43) C(44) C(45) 1(1)
C(43) C(44) C(45) C(40) -1(1)
C(20) C(46) C(47) C(48) 178.4(5)
C(51) C(46) C(47) C(48) -0.0(7)
C(20) C(46) C(51) C(50) 179.5(5)
C(47) C(46) C(51) C(50) -2.0(8)
C(46) C(47) C(48) C(49) 2.3(8)
C(47) C(48) C(49) C(50) -2.5(9)
C(48) C(49) C(50) C(51) 0.4(8)
C(49) C(50) C(51) C(46) 1.9(8)
C(23) C(52) C(53) C(54) 174.6(5)
C(57) C(52) C(53) C(54) -1.6(7)
C(23) C(52) C(57) C(56) -175.0(5)
C(53) C(52) C(57) C(56) 1.2(7)
C(52) C(53) C(54) C(55) 0.0(7)
C(53) C(54) C(55) C(56) 2.1(8)
C(54) C(55) C(56) C(57) -2.6(8)
C(55) C(56) C(57) C(52) 0.9(8)
C(24) C(58) C(59) C(60) -177.8(5)
C(63) C(58) C(59) C(60) -0.3(8)
C(24) C(58) C(63) C(62) 176.6(5)
C(59) C(58) C(63) C(62) -1.0(9)
C(58) C(59) C(60) C(61) 1.7(9)
C(59) C(60) C(61) C(62) -1(1)
C(60) C(61) C(62) C(63) 0(1)
C(61) C(62) C(63) C(58) 0.9(9)
C(25) C(64) C(65) C(66) 178.7(6)
C(69) C(64) C(65) C(66) 0(1)
C(25) C(64) C(69) C(68) 179.7(7)
C(65) C(64) C(69) C(68) -1(1)
C(64) C(65) C(66) C(67) 1(1)
C(65) C(66) C(67) C(68) -1(1)
C(66) C(67) C(68) C(69) 0(1)
C(67) C(68) C(69) C(64) 1(1)
C(26) C(70) C(71) C(72) 179.4(6)
C(75) C(70) C(71) C(72) 0.7(9)
C(26) C(70) C(75) C(74) -179.3(6)
C(71) C(70) C(75) C(74) -0.7(9)
C(70) C(71) C(72) C(73) 0.3(8)
C(71) C(72) C(73) C(74) -1(1)
C(72) C(73) C(74) C(75) 1(1)
C(73) C(74) C(75) C(70) 0(1)
Rh(1) C(76) C(77) C(78) 40.0(7)
C(83) C(76) C(77) C(78) -40(1)
Rh(1) C(76) C(83) C(82) -105.9(7)
C(77) C(76) C(83) Rh(1) 102.0(7)
C(77) C(76) C(83) C(82) -3(1)
C(76) C(77) C(78) C(79) -38.2(9)
C(77) C(78) C(79) Rh(1) 17.3(8)
C(77) C(78) C(79) C(80) 95.8(7)
Rh(1) C(79) C(80) C(81) 98.4(6)
C(78) C(79) C(80) Rh(1) -100.4(5)
C(78) C(79) C(80) C(81) -2.0(9)
Rh(1) C(80) C(81) C(82) 38.8(6)
C(79) C(80) C(81) C(82) -42.5(8)
C(80) C(81) C(82) C(83) -34.0(7)
C(81) C(82) C(83) Rh(1) 11.0(7)
C(81) C(82) C(83) C(76) 92.7(8)
N(3) C(85) C(86) N(4) 0.6(5)
N(3) C(87) C(88) C(89) -177.0(6)
C(92) C(87) C(88) C(89) -1.7(9)
N(3) C(87) C(92) C(91) 178.2(6)
C(88) C(87) C(92) C(91) 2.9(9)
C(87) C(88) C(89) C(90) 0.3(8)
C(88) C(89) C(90) C(91) -0.2(7)
C(88) C(89) C(90) C(99) 177.6(6)
C(89) C(90) C(91) C(92) 1.4(9)
C(99) C(90) C(91) C(92) -176.5(6)
C(89) C(90) C(99) C(100) 45(1)
C(89) C(90) C(99) C(104) -133.9(7)
C(91) C(90) C(99) C(100) -136.2(7)
C(91) C(90) C(99) C(104) 44.0(9)
C(90) C(91) C(92) C(87) -2(1)
N(4) C(93) C(94) C(95) 177.0(5)
C(98) C(93) C(94) C(95) -0.3(8)
N(4) C(93) C(98) C(97) -177.3(5)
C(94) C(93) C(98) C(97) -0.1(6)
C(93) C(94) C(95) C(96) 0.6(9)
C(94) C(95) C(96) C(97) -0.4(8)
C(94) C(95) C(96) C(105) 175.4(6)
C(95) C(96) C(97) C(98) -0.1(7)
C(105) C(96) C(97) C(98) -176.1(5)
C(95) C(96) C(105) C(106) -60.6(9)
C(95) C(96) C(105) C(110) 123.9(6)
C(97) C(96) C(105) C(106) 115.1(6)
C(97) C(96) C(105) C(110) -60.3(8)
C(96) C(97) C(98) C(93) 0.3(8)
C(90) C(99) C(100) C(101) -176.6(6)
C(90) C(99) C(100) C(111) 7(1)
C(104) C(99) C(100) C(101) 3(1)
C(104) C(99) C(100) C(111) -172.5(6)
C(90) C(99) C(104) C(103) 178.8(6)
C(100) C(99) C(104) C(103) 0(1)
C(99) C(100) C(101) C(102) -2(1)
C(99) C(100) C(101) C(117) 177.7(6)
C(111) C(100) C(101) C(102) 173.4(6)
C(111) C(100) C(101) C(117) -6(1)
C(99) C(100) C(111) C(112) 66.7(8)
C(99) C(100) C(111) C(116) -115.4(7)
C(101) C(100) C(111) C(112) -109.0(7)
C(101) C(100) C(111) C(116) 68.9(8)
C(100) C(101) C(102) C(103) 0(1)
C(100) C(101) C(102) C(123) 175.8(7)
C(117) C(101) C(102) C(103) 179.4(6)
C(117) C(101) C(102) C(123) -4(1)
C(100) C(101) C(117) C(118) -104.4(7)
C(100) C(101) C(117) C(122) 75.5(8)
C(102) C(101) C(117) C(118) 75.8(8)
C(102) C(101) C(117) C(122) -104.3(8)
C(101) C(102) C(103) C(104) 2(1)
C(101) C(102) C(103) C(129) -175.7(6)
C(123) C(102) C(103) C(104) -173.4(6)
C(123) C(102) C(103) C(129) 8(1)
C(101) C(102) C(123) C(124) -102.8(7)
C(101) C(102) C(123) C(128) 78.2(8)
C(103) C(102) C(123) C(124) 73.4(8)
C(103) C(102) C(123) C(128) -105.7(7)
C(102) C(103) C(104) C(99) -2(1)
C(129) C(103) C(104) C(99) 176.5(6)
C(102) C(103) C(129) C(130) -128.5(7)
C(102) C(103) C(129) C(134) 54.5(9)
C(104) C(103) C(129) C(130) 53.0(9)
C(104) C(103) C(129) C(134) -124.1(7)
C(96) C(105) C(106) C(107) -173.4(6)
C(96) C(105) C(106) C(135) 1.6(9)
C(110) C(105) C(106) C(107) 2.2(9)
C(110) C(105) C(106) C(135) 177.2(6)
C(96) C(105) C(110) C(109) 174.2(6)
C(106) C(105) C(110) C(109) -1.3(9)
C(105) C(106) C(107) C(108) -1.4(9)
C(105) C(106) C(107) C(141) 172.8(6)
C(135) C(106) C(107) C(108) -176.1(6)
C(135) C(106) C(107) C(141) -1.9(9)
C(105) C(106) C(135) C(136) 97.8(8)
C(105) C(106) C(135) C(140) -76.0(9)
C(107) C(106) C(135) C(136) -87.4(9)
C(107) C(106) C(135) C(140) 98.8(8)
C(106) C(107) C(108) C(109) -0.3(7)
C(106) C(107) C(108) C(147) 174.5(5)
C(141) C(107) C(108) C(109) -174.3(5)
C(141) C(107) C(108) C(147) 0.4(8)
C(106) C(107) C(141) C(142) 75.4(8)
C(106) C(107) C(141) C(146) -101.5(7)
C(108) C(107) C(141) C(142) -110.3(7)
C(108) C(107) C(141) C(146) 72.8(8)
C(107) C(108) C(109) C(110) 1.2(8)
C(107) C(108) C(109) C(153) -179.7(5)
C(147) C(108) C(109) C(110) -173.4(5)
C(147) C(108) C(109) C(153) 5.7(9)
C(107) C(108) C(147) C(148) 62.2(8)
C(107) C(108) C(147) C(152) -116.7(6)
C(109) C(108) C(147) C(148) -123.2(6)
C(109) C(108) C(147) C(152) 57.9(8)
C(108) C(109) C(110) C(105) -0.4(9)
C(153) C(109) C(110) C(105) -179.6(5)
C(108) C(109) C(153) C(154) 47.2(9)
C(108) C(109) C(153) C(158) -134.3(6)
C(110) C(109) C(153) C(154) -133.6(7)
C(110) C(109) C(153) C(158) 44.9(9)
C(100) C(111) C(112) C(113) 176.9(5)
C(116) C(111) C(112) C(113) -1.1(8)
C(100) C(111) C(116) C(115) -177.9(5)
C(112) C(111) C(116) C(115) 0.0(7)
C(111) C(112) C(113) C(114) 0.3(8)
C(112) C(113) C(114) C(115) 1.5(9)
C(113) C(114) C(115) C(116) -2.6(9)
C(114) C(115) C(116) C(111) 1.8(8)
C(101) C(117) C(118) C(119) 179.8(5)
C(122) C(117) C(118) C(119) -0.0(8)
C(101) C(117) C(122) C(121) -179.2(5)
C(118) C(117) C(122) C(121) 0.7(8)
C(117) C(118) C(119) C(120) 0(1)
C(118) C(119) C(120) C(121) 1(1)
C(119) C(120) C(121) C(122) 0(1)
C(120) C(121) C(122) C(117) -0.4(9)
C(102) C(123) C(124) C(125) 179.9(4)
C(128) C(123) C(124) C(125) -1.0(8)
C(102) C(123) C(128) C(127) 178.4(5)
C(124) C(123) C(128) C(127) -0.7(8)
C(123) C(124) C(125) C(126) 1.2(9)
C(124) C(125) C(126) C(127) 0.4(8)
C(125) C(126) C(127) C(128) -2.1(9)
C(126) C(127) C(128) C(123) 2.3(8)
C(103) C(129) C(130) C(131) -178.7(6)
C(134) C(129) C(130) C(131) -1(1)
C(103) C(129) C(134) C(133) 178.2(6)
C(130) C(129) C(134) C(133) 1(1)
C(129) C(130) C(131) C(132) 1(1)
C(130) C(131) C(132) C(133) 0(1)
C(131) C(132) C(133) C(134) 0.2(8)
C(132) C(133) C(134) C(129) -0.3(9)
C(106) C(135) C(136) C(137) -170.7(9)
C(140) C(135) C(136) C(137) 3(1)
C(106) C(135) C(140) C(139) 171.4(7)
C(136) C(135) C(140) C(139) -2(1)
C(135) C(136) C(137) C(138) 0(1)
C(136) C(137) C(138) C(139) -2(1)
C(137) C(138) C(139) C(140) 2(1)
C(138) C(139) C(140) C(135) 0(1)
C(107) C(141) C(142) C(143) -177.1(6)
C(146) C(141) C(142) C(143) 0(1)
C(107) C(141) C(146) C(145) 178.0(6)
C(142) C(141) C(146) C(145) 0(1)
C(141) C(142) C(143) C(144) 0(1)
C(142) C(143) C(144) C(145) 0(1)
C(143) C(144) C(145) C(146) 1(1)
C(144) C(145) C(146) C(141) -1(1)
C(108) C(147) C(148) C(149) -177.3(5)
C(152) C(147) C(148) C(149) 1.7(8)
C(108) C(147) C(152) C(151) 177.6(5)
C(148) C(147) C(152) C(151) -1.4(8)
C(147) C(148) C(149) C(150) -1.6(9)
C(148) C(149) C(150) C(151) 1.3(9)
C(149) C(150) C(151) C(152) -1.0(9)
C(150) C(151) C(152) C(147) 1.1(9)
C(109) C(153) C(154) C(155) 179.8(7)
C(158) C(153) C(154) C(155) 1(1)
C(109) C(153) C(158) C(157) -179.7(7)
C(154) C(153) C(158) C(157) -1(1)
C(153) C(154) C(155) C(156) 0(1)
C(154) C(155) C(156) C(157) 0(1)
C(155) C(156) C(157) C(158) 0(1)
C(156) C(157) C(158) C(153) 0(1)
Rh(2) C(159) C(160) C(161) 10(1)
C(166) C(159) C(160) C(161) 90.5(9)
Rh(2) C(159) C(166) C(165) 103.6(7)
C(160) C(159) C(166) Rh(2) -103.6(6)
C(160) C(159) C(166) C(165) 0(1)
C(159) C(160) C(161) C(162) -31(1)
C(160) C(161) C(162) Rh(2) 34.6(9)
C(160) C(161) C(162) C(163) -46(1)
Rh(2) C(162) C(163) C(164) -102.1(8)
C(161) C(162) C(163) Rh(2) 99.5(8)
C(161) C(162) C(163) C(164) -2(1)
Rh(2) C(163) C(164) C(165) 16.1(8)
C(162) C(163) C(164) C(165) 95.6(9)
C(163) C(164) C(165) C(166) -34.9(9)
C(164) C(165) C(166) Rh(2) 37.0(7)
C(164) C(165) C(166) C(159) -45.0(9)
C(167) C(168) C(169) C(170) -179.2(8)
C(168) C(169) C(170) C(171) 177.1(8)
C(172) C(173) C(174) C(175) -172(1)
C(172) C(173) C(174) C(179) 179(1)
C(179) C(173) C(174) C(175) 8(1)
C(180) C(173) C(174) C(175) -19(1)
C(180) C(173) C(174) C(179) -27(1)
C(181) C(173) C(174) C(175) -23(3)
C(181) C(173) C(174) C(179) -31(2)
C(172) C(173) C(179) C(174) -1(3)
C(172) C(173) C(179) C(175) -41(7)
C(172) C(173) C(179) C(180) -146(3)
C(174) C(173) C(179) C(175) -39(5)
C(174) C(173) C(179) C(180) -145(2)
C(180) C(173) C(179) C(174) 145(1)
C(180) C(173) C(179) C(175) 105(6)
C(181) C(173) C(179) C(174) 158(1)
C(181) C(173) C(179) C(175) 119(6)
C(181) C(173) C(179) C(180) 13(1)
C(172) C(173) C(180) C(179) 149(2)
C(172) C(173) C(180) C(181) -47(3)
C(174) C(173) C(180) C(179) 19(1)
C(174) C(173) C(180) C(181) -176(2)
C(179) C(173) C(180) C(181) 163(2)
C(181) C(173) C(180) C(179) -163(2)
C(172) C(173) C(181) C(180) 156(1)
C(174) C(173) C(181) C(180) 4(3)
C(179) C(173) C(181) C(180) -13(1)
C(173) C(174) C(175) C(176) -157(1)
C(173) C(174) C(175) C(178) 175(1)
C(173) C(174) C(175) C(179) -13(2)
C(179) C(174) C(175) C(176) -143(2)
C(179) C(174) C(175) C(178) -170(2)
C(173) C(174) C(179) C(175) 168(2)
C(173) C(174) C(179) C(180) 33(1)
C(175) C(174) C(179) C(173) -168(2)
C(175) C(174) C(179) C(180) -134(3)
C(174) C(175) C(176) C(178) -128(2)
C(179) C(175) C(176) C(178) -158(3)
C(174) C(175) C(178) C(176) 61(2)
C(179) C(175) C(178) C(176) 45(6)
C(174) C(175) C(179) C(173) 35(5)
C(174) C(175) C(179) C(180) 130(3)
C(176) C(175) C(179) C(173) 86(6)
C(176) C(175) C(179) C(174) 51(3)
C(176) C(175) C(179) C(180) -178(2)
C(178) C(175) C(179) C(173) 57(10)
C(178) C(175) C(179) C(174) 21(7)
C(178) C(175) C(179) C(180) 152(5)
C(173) C(179) C(180) C(181) -13(2)
C(174) C(179) C(180) C(173) -33(2)
C(174) C(179) C(180) C(181) -47(3)
C(175) C(179) C(180) C(173) -159(3)
C(175) C(179) C(180) C(181) -173(3)
C(179) C(180) C(181) C(173) 16(2)
